data_7720569
loop_
_publ_author_name
'de Vere-Tucker, Matthew'
'Squire, Imogen'
'Tritto, Michelangelo'
'Anandkar, Rohil'
'Syeda, Tayyibah'
'Uthayan, Divia'
'Aguila, Gabrielle'
'Silva de Moraes, Lygia'
'Bakewell, Clare'

_publ_section_title
;
 Amidines: a deeper look at the archetypal pro-ligand.
;
_journal_issue 12
_journal_name_full 'Dalton transactions (Cambridge, England : 2003)'
_journal_page_first 4977
_journal_page_last 4987
_journal_paper_doi 10.1039/d6dt00276e
_journal_volume 55
_journal_year 2026
_chemical_formula_moiety 'C70 H95 Al N4, 1[C6H14]'
_chemical_formula_sum 'C76 H109 Al N4'
_chemical_formula_weight 1105.65
_chemical_properties_physical Air-sensitive,Moisture-sensitive
_space_group_crystal_system monoclinic
_space_group_IT_number 7
_space_group_name_Hall 'P -2yac'
_space_group_name_H-M_alt 'P 1 n 1'
_atom_sites_solution_hydrogens mixed
_atom_sites_solution_primary dual
_audit_creation_date 2026-01-05
_audit_creation_method
;
Olex2 1.5
(compiled 2025.07.13 svn.rb7424aed for OlexSys, GUI svn.r7314)
;
_audit_update_record
;
2026-01-30 deposited with the CCDC.	2026-03-03 downloaded from the CCDC.
;
_cell_angle_alpha 90
_cell_angle_beta 96.842(2)
_cell_angle_gamma 90
_cell_formula_units_Z 2
_cell_length_a 12.0013(3)
_cell_length_b 21.8264(6)
_cell_length_c 13.1336(3)
_cell_measurement_reflns_used 10075
_cell_measurement_temperature 100.00(10)
_cell_measurement_theta_max 74.0060
_cell_measurement_theta_min 2.1280
_cell_volume 3415.78(15)
_computing_cell_refinement 'CrysAlisPro 1.171.44.118a (Rigaku OD, 2025)'
_computing_data_collection 'CrysAlisPro system (CCD 44.127a 64-bit (release 27-10-2025))'
_computing_data_reduction 'CrysAlisPro 1.171.44.118a (Rigaku OD, 2025)'
_computing_molecular_graphics 'Olex2 1.5 (Dolomanov et al., 2009)'
_computing_publication_material 'Olex2 1.5 (Dolomanov et al., 2009)'
_computing_structure_refinement 'SHELXL 2019/3 (Sheldrick, 2015)'
_computing_structure_solution 'SHELXT 2018/2 (Sheldrick, 2018)'
_diffrn_ambient_environment N~2~
_diffrn_ambient_temperature 100.00(10)
_diffrn_detector 'Hybrid Pixel Array Detector'
_diffrn_detector_area_resol_mean 10.0000
_diffrn_detector_type 'HyPix-Arc 100'
_diffrn_measured_fraction_theta_full 1.000
_diffrn_measured_fraction_theta_max 0.991
_diffrn_measurement_details
;
List of Runs (angles in degrees, time in seconds):

  # Type    Start    End  Width  t~exp~   \w     \q     \k     \f   Frames
#--------------------------------------------------------------------------
  1  \w    -99.00   6.00   0.50    2.00    --  -51.92 117.00-163.00  210
  2  \w   -124.00 -26.00   0.50    2.00    --  -51.92 165.00 -15.00  196
  3  \w   -155.00 -50.00   0.50    2.00    --  -87.65-165.00 -38.00  210
  4  \w   -142.00 -83.00   0.50    2.00    --  -87.65-117.00 109.00  118
  5  \w     40.00  65.00   0.50    2.00    --   93.27-117.00 109.00   50
  6  \w    102.00 127.00   0.50    2.00    --   93.27 117.00-163.00   50
  7  \w     61.00  86.00   0.50    2.00    --   93.27-165.00 -38.00   50
  8  \w    -14.00  11.00   0.50    2.00    --   28.00 110.00  44.76   50
  9  \w   -116.00 -78.00   0.50    2.00    --  -51.92 -77.00 -30.00   76
 10  \w    -21.00  21.00   0.50    2.00    --  -51.92  19.00-150.00   84
 11  \w   -119.00 -75.00   0.50    2.00    --  -51.92 -77.00 120.00   88
 12  \w     85.00 111.00   0.50    2.00    --   93.27-125.00-150.00   52
 13  \w     27.00  69.00   0.50    2.00    --   93.27-125.00-150.00   84
 14  \w     54.00 110.00   0.50    2.00    --   93.27-125.00 150.00  112
 15  \w     18.00  54.00   0.50    2.00    --   93.27 -45.00 -30.00   72
 16  \w     19.00  47.00   0.50    2.00    --   93.27 -45.00 -60.00   56
 17  \w     18.00  53.00   0.50    2.00    --   93.27 -45.00-120.00   70
 18  \w   -112.00 -77.00   0.50    2.00    --  -96.00 132.00 166.36   70
 19  \w   -110.00 -84.00   0.50    2.00    --  -96.00 124.00 153.15   52
 20  \w    146.00 172.00   0.50    2.00    --  100.00  13.00 -28.45   52
 21  \w     79.00 142.00   0.50    2.00    --  100.00  13.00 -28.45  126
 22  \w     70.00  96.00   0.50    2.00    --  100.00  14.00-146.93   52
 23  \w     42.00 101.00   0.50    2.00    --  100.00 -90.00  85.26  118
 24  \w     40.00  70.00   0.50    2.00    --  100.00 -78.00 -70.59   60
 25  \w     33.00  91.00   0.50    2.00    --  100.00 -78.00-108.46  116
 26  \w     32.00  63.00   0.50    2.00    --  100.00 -78.00 112.81   62
 27  \w     44.00  75.00   0.50    2.00    --  100.00 -85.00 -46.16   62
 28  \w     33.00 105.00   0.50    2.00    --  100.00 -88.00 147.99  144
 29  \w     78.00 105.00   0.50    2.00    --  100.00 -90.00  25.88   54
 30  \w     36.00  62.00   0.50    2.00    --  100.00 -90.00  25.88   52
 31  \w     67.00 150.00   0.50    2.00    --  100.00  14.00 -83.10  166
 32  \w     69.00 133.00   0.50    2.00    --  100.00  13.00 137.30  128
 33  \w     75.00 102.00   0.50    2.00    --  100.00 -89.00 127.86   54
 34  \w     35.00  60.00   0.50    2.00    --  100.00 -89.00-109.83   50
 35  \w     33.00  72.00   0.50    2.00    --  100.00 -90.00 -20.52   78
 36  \w     81.00 106.00   0.50    2.00    --  100.00 -90.00 -20.52   50
 37  \w     33.00  63.00   0.50    2.00    --  100.00 -89.00  66.82   60
 38  \w     33.00  63.00   0.50    2.00    --  100.00 -76.00-140.10   60
 39  \w     57.00  97.00   0.50    2.00    --  100.00 -74.00 158.50   80
 40  \w    105.00 131.00   0.50    2.00    --  100.00  14.00-146.93   52
;
_diffrn_measurement_device 'four-circle diffractometer'
_diffrn_measurement_device_type 'XtaLAB Synergy R, DW system, HyPix-Arc 100'
_diffrn_measurement_method '\w scans'
_diffrn_orient_matrix_type 'CrysAlisPro convention (1999,Acta A55,543-557)'
_diffrn_orient_matrix_UB_11 -0.0594527000
_diffrn_orient_matrix_UB_12 -0.0620374000
_diffrn_orient_matrix_UB_13 -0.0209354000
_diffrn_orient_matrix_UB_21 -0.0935562000
_diffrn_orient_matrix_UB_22 0.0319251000
_diffrn_orient_matrix_UB_23 -0.0714263000
_diffrn_orient_matrix_UB_31 0.0664960000
_diffrn_orient_matrix_UB_32 -0.0107153000
_diffrn_orient_matrix_UB_33 -0.0917672000
_diffrn_radiation_monochromator mirror
_diffrn_radiation_probe x-ray
_diffrn_radiation_type 'Cu K\a'
_diffrn_radiation_wavelength 1.54184
_diffrn_reflns_av_R_equivalents 0.0391
_diffrn_reflns_av_unetI/netI 0.0374
_diffrn_reflns_Laue_measured_fraction_full 1.000
_diffrn_reflns_Laue_measured_fraction_max 0.991
_diffrn_reflns_limit_h_max 15
_diffrn_reflns_limit_h_min -14
_diffrn_reflns_limit_k_max 27
_diffrn_reflns_limit_k_min -26
_diffrn_reflns_limit_l_max 13
_diffrn_reflns_limit_l_min -16
_diffrn_reflns_number 42481
_diffrn_reflns_point_group_measured_fraction_full 0.787
_diffrn_reflns_point_group_measured_fraction_max 0.760
_diffrn_reflns_theta_full 67.684
_diffrn_reflns_theta_max 75.679
_diffrn_reflns_theta_min 3.949
_diffrn_source 'Rotating-anode X-ray tube'
_diffrn_source_type 'Rigaku (Cu) X-ray Source'
_exptl_absorpt_coefficient_mu 0.575
_exptl_absorpt_correction_T_max 1.000
_exptl_absorpt_correction_T_min 0.206
_exptl_absorpt_correction_type gaussian
_exptl_absorpt_process_details
;
CrysAlisPro 1.171.44.118a (Rigaku Oxford Diffraction, 2025)
Numerical absorption correction based on gaussian integration over
a multifaceted crystal model
Empirical absorption correction using spherical harmonics,
implemented in SCALE3 ABSPACK scaling algorithm.
;
_exptl_crystal_colour 'clear light colourless'
_exptl_crystal_colour_lustre clear
_exptl_crystal_colour_modifier light
_exptl_crystal_colour_primary colourless
_exptl_crystal_density_diffrn 1.075
_exptl_crystal_description block
_exptl_crystal_F_000 1212
_exptl_crystal_recrystallization_method 'Re-crystallisation from solvent: hexane'
_exptl_crystal_size_max 0.47
_exptl_crystal_size_mid 0.31
_exptl_crystal_size_min 0.24
_refine_diff_density_max 0.296
_refine_diff_density_min -0.263
_refine_diff_density_rms 0.043
_refine_ls_abs_structure_details
;
 Refined as an inversion twin.
;
_refine_ls_abs_structure_Flack 0.64(12)
_refine_ls_extinction_method none
_refine_ls_goodness_of_fit_ref 1.065
_refine_ls_hydrogen_treatment mixed
_refine_ls_matrix_type full
_refine_ls_number_parameters 671
_refine_ls_number_reflns 10787
_refine_ls_number_restraints 28
_refine_ls_restrained_S_all 1.076
_refine_ls_R_factor_all 0.0828
_refine_ls_R_factor_gt 0.0666
_refine_ls_shift/su_max 0.001
_refine_ls_shift/su_mean 0.000
_refine_ls_structure_factor_coef Fsqd
_refine_ls_weighting_details 'w=1/[\s^2^(Fo^2^)+(0.1309P)^2^+0.5417P] where P=(Fo^2^+2Fc^2^)/3'
_refine_ls_weighting_scheme calc
_refine_ls_wR_factor_gt 0.1934
_refine_ls_wR_factor_ref 0.2122
_reflns_Friedel_coverage 0.530
_reflns_Friedel_fraction_full 0.573
_reflns_Friedel_fraction_max 0.527
_reflns_number_gt 8433
_reflns_number_total 10787
_reflns_threshold_expression 'I > 2\s(I)'
_cod_data_source_file d6dt00276e3.cif
_cod_data_source_block (dippAmptBuPh)2AlH_2-Al''
_cod_depositor_comments 'Adding full bibliography for 7720566--7720581.cif.'
_cod_database_code 7720569
_shelx_shelxl_version_number 2019/3
_chemical_oxdiff_formula 'C11 H10 N O'
_shelx_space_group_comment
;
The symmetry employed for this shelxl refinement is uniquely defined
by the following loop, which should always be used as a source of
symmetry information in preference to the above space-group names.
They are only intended as comments.
;
_cell_oxdiff_angle_alpha 90.0193(16)
_cell_oxdiff_angle_beta 96.8625(16)
_cell_oxdiff_angle_gamma 89.9290(18)
_cell_oxdiff_length_a 12.0040(3)
_cell_oxdiff_length_b 21.8248(5)
_cell_oxdiff_length_c 13.1322(2)
_cell_oxdiff_measurement_reflns_used 10074
_cell_oxdiff_volume 3415.78(12)
_shelx_estimated_absorpt_t_max 0.874
_shelx_estimated_absorpt_t_min 0.774
_diffrn_oxdiff_digest_od_ed
;

;
_diffrn_oxdiff_measurement_exp_name exp_17_IS429_full.par
_olex2_refinement_description
;
1. Twinned data refinement
 Scales: 0.36(12)
 0.64(12)
2. Fixed Uiso
 At 1.2 times of:
  All C(H) groups, All C(H,H) groups
 At 1.5 times of:
  All C(H,H,H) groups
3. Restrained distances
 Al1-H
 1.52 with sigma of 0.02
 C43-C45 \\sim C43-C44A
 with sigma of 0.02
 C68-C70 \\sim C68-C70A
 with sigma of 0.02
 C43-C44 \\sim C43-C46A
 with sigma of 0.02
 C43-C46 \\sim C43-C45A
 with sigma of 0.02
 C68-C69 \\sim C68-C69A
 with sigma of 0.02
 C1-C2 \\sim C1-C2A
 with sigma of 0.02
 C7-C2 \\sim C7A-C2A
 with sigma of 0.02
 C7-C6 \\sim C7A-C6A
 with sigma of 0.02
 C2-C3 \\sim C2A-C3A
 with sigma of 0.02
 C4-C3 \\sim C4A-C3A
 with sigma of 0.02
 C4-C5 \\sim C4A-C5A
 with sigma of 0.02
 C6-C5 \\sim C6A-C5A
 with sigma of 0.02
 C5-C8 \\sim C5A-C8A
 with sigma of 0.02
 C1-C7 \\sim C1-C7A
 with sigma of 0.04
 C1-C3 \\sim C1-C3A
 with sigma of 0.04
 C7-C3 \\sim C7A-C3A
 with sigma of 0.04
 C7-C5 \\sim C7A-C5A
 with sigma of 0.04
 C2-C4 \\sim C2A-C4A
 with sigma of 0.04
 C2-C6 \\sim C2A-C6A
 with sigma of 0.04
 C4-C6 \\sim C4A-C6A
 with sigma of 0.04
 C4-C8 \\sim C4A-C8A
 with sigma of 0.04
 C3-C5 \\sim C3A-C5A
 with sigma of 0.04
 C6-C8 \\sim C6A-C8A
 with sigma of 0.04
 C56-C57 \\sim C56-C57A
 with sigma of 0.02
 C56-C58 \\sim C56-C58A
 with sigma of 0.02
 C8-C11 \\sim C8-C10A
 with sigma of 0.02
 C8-C10 \\sim C8-C11A
 with sigma of 0.02
 C8-C9 \\sim C8-C9A
 with sigma of 0.02
4. Restrained angles
 C10A-C8A-C9A
 fixed at 60 with sigma of 0.02
 C10A-C8A-C11A
 fixed at 60 with sigma of 0.02
 C10-C8-C9
 fixed at 60 with sigma of 0.02
5. Uiso/Uaniso restraints and constraints
Uanis(C70) = Uanis(C70A) = Uanis(C69A) = Uanis(C69)
Uanis(C54) = Uanis(C55)
Uanis(C46) = Uanis(C44A) = Uanis(C45) = Uanis(C45A) = Uanis(C44) = Uanis(C46A)
Uanis(C2A) = Uanis(C2) = Uanis(C3A) = Uanis(C3) = Uanis(C4A) = Uanis(C4) =
Uanis(C5A) = Uanis(C5) = Uanis(C8) = Uanis(C8A) = Uanis(C6A) = Uanis(C6) =
Uanis(C7A) = Uanis(C7)
Uanis(C57) = Uanis(C58)
Uanis(C58) = Uanis(C58A) = Uanis(C57) = Uanis(C57A)
Uanis(C11A) = Uanis(C9A) = Uanis(C10A) = Uanis(C11) = Uanis(C10) = Uanis(C9)
Uanis(C10A) = Uanis(C11A) = Uanis(C9A) = Uanis(C11) = Uanis(C10) = Uanis(C9)
Uanis(C52) = Uanis(C51) = Uanis(C50) = Uanis(C49) = Uanis(C48) = Uanis(C47)
6. Others
 Sof(C44A)=Sof(H44D)=Sof(H44E)=Sof(H44F)=Sof(C45A)=Sof(H45D)=Sof(H45E)=
 Sof(H45F)=Sof(C46A)=Sof(H46D)=Sof(H46E)=Sof(H46F)=1-FVAR(1)
 Sof(C45)=Sof(H45A)=Sof(H45B)=Sof(H45C)=Sof(C44)=Sof(H44A)=Sof(H44B)=Sof(H44C)=
 Sof(C46)=Sof(H46A)=Sof(H46B)=Sof(H46C)=FVAR(1)
 Sof(H68A)=Sof(C69A)=Sof(H69D)=Sof(H69E)=Sof(H69F)=Sof(C70A)=Sof(H70D)=
 Sof(H70E)=Sof(H70F)=1-FVAR(2)
 Sof(H68)=Sof(C70)=Sof(H70A)=Sof(H70B)=Sof(H70C)=Sof(C69)=Sof(H69A)=Sof(H69B)=
 Sof(H69C)=FVAR(2)
 Sof(C2A)=Sof(C7A)=Sof(H7A)=Sof(C6A)=Sof(H6A)=Sof(C8A)=Sof(C5A)=Sof(C4A)=
 Sof(H4A)=Sof(C3A)=Sof(H3A)=Sof(C11A)=Sof(H11D)=Sof(H11E)=Sof(H11F)=Sof(C10A)=
 Sof(H10D)=Sof(H10E)=Sof(H10F)=Sof(C9A)=Sof(H9AA)=Sof(H9AB)=Sof(H9AC)=1-FVAR(3)
 Sof(C7)=Sof(H7)=Sof(C2)=Sof(C4)=Sof(H4)=Sof(C3)=Sof(H3)=Sof(C6)=Sof(H6)=
 Sof(C5)=Sof(C8)=Sof(C11)=Sof(H11A)=Sof(H11B)=Sof(H11C)=Sof(C10)=Sof(H10A)=
 Sof(H10B)=Sof(H10C)=Sof(C9)=Sof(H9A)=Sof(H9B)=Sof(H9C)=FVAR(3)
 Sof(H56A)=Sof(C58A)=Sof(H58D)=Sof(H58E)=Sof(H58F)=Sof(C57A)=Sof(H57D)=
 Sof(H57E)=Sof(H57F)=1-FVAR(4)
 Sof(H56)=Sof(C57)=Sof(H57A)=Sof(H57B)=Sof(H57C)=Sof(C58)=Sof(H58A)=Sof(H58B)=
 Sof(H58C)=FVAR(4)
 Fixed Sof: Al1A(0.5) Al1(0.5) H(0.5) HA(0.5)
7.a Ternary CH refined with riding coordinates:
 C21(H21), C65(H65), C68(H68), C68(H68A), C53(H53), C56(H56), C56(H56A),
 C30(H30), C33(H33), C18(H18)
7.b Me refined with riding coordinates:
 C54(H54A,H54B,H54C), C70A(H70D,H70E,H70F)
7.c Aromatic/amide H refined with riding coordinates:
 C38(H38), C49(H49), C50(H50), C39(H39), C7(H7), C51(H51), C41(H41), C16(H16),
 C42(H42), C4(H4), C63(H63), C26(H26), C3(H3), C27(H27), C6(H6), C28(H28),
 C61(H61), C15(H15), C14(H14), C62(H62), C7A(H7A), C6A(H6A), C4A(H4A), C3A(H3A)
7.d Idealised Me refined as rotating group:
 C22(H22A,H22B,H22C), C67(H67A,H67B,H67C), C35(H35A,H35B,H35C), C23(H23A,H23B,
 H23C), C32(H32A,H32B,H32C), C31(H31A,H31B,H31C), C34(H34A,H34B,H34C), C55(H55A,
 H55B,H55C), C70(H70A,H70B,H70C), C66(H66A,H66B,H66C), C69(H69A,H69B,H69C),
 C45(H45A,H45B,H45C), C44(H44A,H44B,H44C), C46(H46A,H46B,H46C), C44A(H44D,H44E,
 H44F), C45A(H45D,H45E,H45F), C46A(H46D,H46E,H46F), C69A(H69D,H69E,H69F),
 C11(H11A,H11B,H11C), C10(H10A,H10B,H10C), C9(H9A,H9B,H9C), C57(H57A,H57B,H57C),
  C58(H58A,H58B,H58C), C58A(H58D,H58E,H58F), C57A(H57D,H57E,H57F), C11A(H11D,
 H11E,H11F), C10A(H10D,H10E,H10F), C9A(H9AA,H9AB,H9AC), C19(H19A,H19B,H19C),
 C20(H20A,H20B,H20C)
;
_smtbx_masks_void_probe_radius 1.2
_smtbx_masks_void_truncation_radius 1.2
_olex2_submission_special_instructions 'No special instructions were received'
_oxdiff_exptl_absorpt_empirical_details
;
Empirical correction (ABSPACK) includes:
- Absorption correction using spherical harmonics
- Frame scaling
;
_oxdiff_exptl_absorpt_empirical_full_max 2.516
_oxdiff_exptl_absorpt_empirical_full_min 0.405

loop_
_space_group_symop_operation_xyz
'x, y, z'
'x+1/2, -y, z+1/2'

loop_
_atom_site_label
_atom_site_type_symbol
_atom_site_fract_x
_atom_site_fract_y
_atom_site_fract_z
_atom_site_U_iso_or_equiv
_atom_site_adp_type
_atom_site_occupancy
_atom_site_site_symmetry_order
_atom_site_calc_flag
_atom_site_refinement_flags_posn
_atom_site_refinement_flags_adp
_atom_site_refinement_flags_occupancy
_atom_site_disorder_assembly
_atom_site_disorder_group
Al1A Al 0.5365(2) 0.29152(12) 0.4839(2) 0.0395(6) Uani 0.5 1 d . . P A 2
N3 N 0.4397(3) 0.36258(19) 0.5049(3) 0.0424(8) Uani 1 1 d . . . . .
N1 N 0.4548(3) 0.2198(2) 0.5197(4) 0.0618(12) Uani 1 1 d . . . . .
Al1 Al 0.4663(2) 0.29128(12) 0.4180(2) 0.0417(6) Uani 0.5 1 d D . P A 1
N4 N 0.5645(3) 0.36288(17) 0.3968(3) 0.0410(8) Uani 1 1 d . . . . .
C38 C 0.4941(5) 0.4990(2) 0.5397(4) 0.0549(12) Uani 1 1 d . . . . .
H38 H 0.488206 0.477552 0.601745 0.066 Uiso 1 1 calc R U . . .
C49 C 0.2581(5) 0.4095(3) 0.7029(4) 0.0612(6) Uani 1 1 d . . . . .
H49 H 0.257749 0.408125 0.775160 0.073 Uiso 1 1 calc R U . . .
C36 C 0.5028(5) 0.39769(11) 0.4523(4) 0.0408(5) Uani 1 1 d . . . . .
C52 C 0.2536(5) 0.4129(3) 0.4924(4) 0.0612(6) Uani 1 1 d . . . . .
C50 C 0.1729(5) 0.4384(3) 0.6421(4) 0.0612(6) Uani 1 1 d . . . . .
H50 H 0.115817 0.458377 0.673832 0.073 Uiso 1 1 calc R U . . .
C21 C 0.2219(5) 0.2365(2) 0.5439(5) 0.0680(16) Uani 1 1 d . . . . .
H21 H 0.264489 0.269338 0.512060 0.082 Uiso 1 1 calc R U . . .
C37 C 0.5029(5) 0.46605(12) 0.4509(5) 0.0454(6) Uani 1 1 d . . . . .
C12 C 0.4165(5) 0.1983(3) 0.6142(5) 0.0711(17) Uani 1 1 d . . . . .
C59 C 0.6573(4) 0.3865(2) 0.3502(3) 0.0419(7) Uani 1 1 d . . . . .
N2 N 0.5481(3) 0.2190(2) 0.3871(4) 0.0559(11) Uani 1 1 d . . . . .
C48 C 0.3476(5) 0.3815(3) 0.6562(4) 0.0612(6) Uani 1 1 d . . . . .
C39 C 0.4938(5) 0.5624(2) 0.5406(4) 0.0546(12) Uani 1 1 d . . . . .
H39 H 0.487387 0.583274 0.603046 0.066 Uiso 1 1 calc R U . . .
C65 C 0.5596(5) 0.3498(3) 0.1799(4) 0.0644(15) Uani 1 1 d . . . . .
H65 H 0.534385 0.316694 0.224501 0.077 Uiso 1 1 calc R U . . .
C40 C 0.5025(5) 0.59597(12) 0.4529(5) 0.0484(6) Uani 1 1 d . . . . .
C47 C 0.3462(5) 0.3866(3) 0.5515(4) 0.0612(6) Uani 1 1 d . . . . .
C1 C 0.5009(6) 0.18406(13) 0.4532(6) 0.0610(9) Uani 1 1 d D . . . .
C22 C 0.1773(5) 0.1908(3) 0.4559(6) 0.0764(17) Uani 1 1 d . . . . .
H22A H 0.240082 0.176902 0.420387 0.115 Uiso 1 1 calc R U . . .
H22B H 0.121703 0.211531 0.407077 0.115 Uiso 1 1 calc R U . . .
H22C H 0.142477 0.155413 0.485460 0.115 Uiso 1 1 calc R U . . .
C7 C 0.5884(9) 0.0836(5) 0.4365(9) 0.0625(9) Uani 0.545(7) 1 d D . P B 1
H7 H 0.649557 0.105129 0.413638 0.075 Uiso 0.545(7) 1 calc R U P B 1
C51 C 0.1672(5) 0.4395(3) 0.5367(4) 0.0612(6) Uani 1 1 d . . . . .
H51 H 0.105575 0.457961 0.495897 0.073 Uiso 1 1 calc R U . . .
C43 C 0.5021(7) 0.66651(12) 0.4505(5) 0.0573(7) Uani 1 1 d D . . . .
C60 C 0.6530(5) 0.3814(3) 0.2411(3) 0.0578(11) Uani 1 1 d . . . . .
C17 C 0.3038(5) 0.2050(3) 0.6237(5) 0.0696(18) Uani 1 1 d . . . . .
C67 C 0.4571(6) 0.3908(3) 0.1496(4) 0.0733(15) Uani 1 1 d . . . . .
H67A H 0.478916 0.425387 0.108765 0.110 Uiso 1 1 calc R U . . .
H67B H 0.428501 0.406122 0.211583 0.110 Uiso 1 1 calc R U . . .
H67C H 0.398516 0.366906 0.109021 0.110 Uiso 1 1 calc R U . . .
C2 C 0.4986(11) 0.1158(4) 0.4636(9) 0.0625(9) Uani 0.545(7) 1 d D . P B 1
C41 C 0.5091(5) 0.5635(2) 0.3635(4) 0.0598(13) Uani 1 1 d . . . . .
H41 H 0.511621 0.585399 0.301265 0.072 Uiso 1 1 calc R U . . .
C54 C 0.4069(6) 0.3202(3) 0.8210(5) 0.0790(13) Uani 1 1 d . . . . .
H54A H 0.343721 0.292444 0.801936 0.118 Uiso 1 1 calc R U . . .
H54B H 0.469465 0.297269 0.857671 0.118 Uiso 1 1 calc R U . . .
H54C H 0.383616 0.352696 0.865534 0.118 Uiso 1 1 calc R U . . .
C35 C 0.8789(5) 0.2674(4) 0.3168(6) 0.0773(18) Uani 1 1 d . . . . .
H35A H 0.849835 0.289904 0.254683 0.116 Uiso 1 1 calc R U . . .
H35B H 0.933581 0.236844 0.299839 0.116 Uiso 1 1 calc R U . . .
H35C H 0.915287 0.296079 0.367713 0.116 Uiso 1 1 calc R U . . .
C64 C 0.7491(4) 0.4136(2) 0.4125(4) 0.0519(9) Uani 1 1 d . . . . .
C68 C 0.7609(5) 0.4132(3) 0.5236(5) 0.0740(17) Uani 1 1 d D . . . .
H68 H 0.691102 0.397566 0.549396 0.089 Uiso 0.527(10) 1 calc R U P C 1
H68A H 0.683699 0.407367 0.543479 0.089 Uiso 0.473(10) 1 calc R U P C 2
C29 C 0.7024(5) 0.2061(3) 0.2784(5) 0.0706(17) Uani 1 1 d . . . . .
C16 C 0.2648(6) 0.1833(4) 0.7161(6) 0.087(2) Uani 1 1 d . . . . .
H16 H 0.188360 0.188346 0.726541 0.105 Uiso 1 1 calc R U . . .
C53 C 0.4445(5) 0.3490(3) 0.7235(4) 0.0647(15) Uani 1 1 d . . . . .
H53 H 0.473185 0.315392 0.681922 0.078 Uiso 1 1 calc R U . . .
C25 C 0.5108(6) 0.1719(4) 0.2160(7) 0.093(2) Uani 1 1 d . . . . .
C42 C 0.5121(5) 0.4993(2) 0.3616(4) 0.0567(13) Uani 1 1 d . . . . .
H42 H 0.520374 0.478477 0.299440 0.068 Uiso 1 1 calc R U . . .
C56 C 0.2413(4) 0.4133(3) 0.3731(4) 0.0662(16) Uani 1 1 d D . . . .
H56 H 0.312841 0.400008 0.347730 0.079 Uiso 0.598(7) 1 calc R U P D 1
H56A H 0.316923 0.425668 0.355506 0.079 Uiso 0.402(7) 1 calc R U P D 2
C24 C 0.5850(5) 0.1971(3) 0.2942(5) 0.0675(16) Uani 1 1 d . . . . .
C4 C 0.4117(8) 0.0188(5) 0.5042(9) 0.0625(9) Uani 0.545(7) 1 d D . P B 1
H4 H 0.349617 -0.002542 0.525768 0.075 Uiso 0.545(7) 1 calc R U P B 1
C63 C 0.8342(5) 0.4390(3) 0.3569(6) 0.0785(15) Uani 1 1 d . . . . .
H63 H 0.896969 0.458232 0.394875 0.094 Uiso 1 1 calc R U . . .
C26 C 0.5547(8) 0.1514(5) 0.1214(7) 0.109(3) Uani 1 1 d . . . . .
H26 H 0.505309 0.135572 0.065647 0.131 Uiso 1 1 calc R U . . .
C30 C 0.3839(6) 0.1675(4) 0.2211(6) 0.088(2) Uani 1 1 d . . . . .
H30 H 0.369978 0.179861 0.291837 0.105 Uiso 1 1 calc R U . . .
C13 C 0.4941(5) 0.1719(3) 0.6892(6) 0.0794(19) Uani 1 1 d . . . . .
C23 C 0.1219(5) 0.2673(3) 0.5844(6) 0.0756(17) Uani 1 1 d . . . . .
H23A H 0.070739 0.235922 0.605090 0.113 Uiso 1 1 calc R U . . .
H23B H 0.082249 0.292918 0.530404 0.113 Uiso 1 1 calc R U . . .
H23C H 0.148407 0.292930 0.643647 0.113 Uiso 1 1 calc R U . . .
C33 C 0.7820(4) 0.2352(3) 0.3607(5) 0.0629(14) Uani 1 1 d . . . . .
H33 H 0.738896 0.267765 0.392647 0.076 Uiso 1 1 calc R U . . .
C3 C 0.4089(10) 0.0837(5) 0.4988(8) 0.0625(9) Uani 0.545(7) 1 d D . P B 1
H3 H 0.346556 0.105528 0.518804 0.075 Uiso 0.545(7) 1 calc R U P B 1
C32 C 0.3187(7) 0.2109(5) 0.1469(8) 0.128(4) Uani 1 1 d . . . . .
H32A H 0.333858 0.201385 0.076949 0.192 Uiso 1 1 calc R U . . .
H32B H 0.341659 0.253101 0.163884 0.192 Uiso 1 1 calc R U . . .
H32C H 0.238267 0.206308 0.151742 0.192 Uiso 1 1 calc R U . . .
C27 C 0.6638(8) 0.1552(5) 0.1153(8) 0.118(3) Uani 1 1 d . . . . .
H27 H 0.693472 0.138809 0.057184 0.142 Uiso 1 1 calc R U . . .
C6 C 0.5920(8) 0.0215(4) 0.4414(10) 0.0625(9) Uani 0.545(7) 1 d D . P B 1
H6 H 0.654062 0.000035 0.420228 0.075 Uiso 0.545(7) 1 calc R U P B 1
C31 C 0.3432(6) 0.1032(4) 0.2048(8) 0.109(3) Uani 1 1 d . . . . .
H31A H 0.388841 0.075802 0.251994 0.163 Uiso 1 1 calc R U . . .
H31B H 0.349548 0.090853 0.133914 0.163 Uiso 1 1 calc R U . . .
H31C H 0.264567 0.100612 0.217614 0.163 Uiso 1 1 calc R U . . .
C28 C 0.7354(7) 0.1827(4) 0.1924(7) 0.093(2) Uani 1 1 d . . . . .
H28 H 0.812737 0.185256 0.183792 0.111 Uiso 1 1 calc R U . . .
C5 C 0.4993(8) -0.0125(4) 0.4797(11) 0.0625(9) Uani 0.545(7) 1 d D . P B 1
C61 C 0.7406(8) 0.4087(4) 0.1977(5) 0.090(2) Uani 1 1 d . . . . .
H61 H 0.739143 0.407739 0.125266 0.108 Uiso 1 1 calc R U . . .
C34 C 0.8258(5) 0.1926(3) 0.4446(6) 0.0755(18) Uani 1 1 d . . . . .
H34A H 0.875101 0.215133 0.496600 0.113 Uiso 1 1 calc R U . . .
H34B H 0.868298 0.159632 0.416476 0.113 Uiso 1 1 calc R U . . .
H34C H 0.762924 0.175132 0.476024 0.113 Uiso 1 1 calc R U . . .
C55 C 0.5417(6) 0.3912(4) 0.7586(5) 0.0790(13) Uani 1 1 d . . . . .
H55A H 0.599368 0.368302 0.802161 0.118 Uiso 1 1 calc R U . . .
H55B H 0.515064 0.425310 0.797632 0.118 Uiso 1 1 calc R U . . .
H55C H 0.573737 0.407129 0.698658 0.118 Uiso 1 1 calc R U . . .
C15 C 0.3388(7) 0.1550(4) 0.7897(7) 0.100(3) Uani 1 1 d . . . . .
H15 H 0.313583 0.139085 0.850308 0.120 Uiso 1 1 calc R U . . .
C14 C 0.4530(7) 0.1500(4) 0.7735(7) 0.100(3) Uani 1 1 d . . . . .
H14 H 0.503328 0.130286 0.824537 0.120 Uiso 1 1 calc R U . . .
C62 C 0.8302(8) 0.4371(4) 0.2555(8) 0.110(3) Uani 1 1 d . . . . .
H62 H 0.888375 0.455221 0.222607 0.132 Uiso 1 1 calc R U . . .
C70 C 0.8601(9) 0.3802(7) 0.5710(10) 0.0816(17) Uani 0.527(10) 1 d D . P C 1
H70A H 0.922486 0.386555 0.530300 0.122 Uiso 0.527(10) 1 calc R U P C 1
H70B H 0.843138 0.336298 0.573521 0.122 Uiso 0.527(10) 1 calc R U P C 1
H70C H 0.881013 0.395526 0.640718 0.122 Uiso 0.527(10) 1 calc R U P C 1
C66 C 0.5938(8) 0.3178(4) 0.0831(4) 0.102(3) Uani 1 1 d . . . . .
H66A H 0.663657 0.294980 0.101223 0.153 Uiso 1 1 calc R U . . .
H66B H 0.605188 0.348752 0.031236 0.153 Uiso 1 1 calc R U . . .
H66C H 0.534289 0.289563 0.055677 0.153 Uiso 1 1 calc R U . . .
C69 C 0.7753(9) 0.4899(5) 0.5429(10) 0.0816(17) Uani 0.527(10) 1 d D . P C 1
H69A H 0.725959 0.511834 0.490244 0.122 Uiso 0.527(10) 1 calc R U P C 1
H69B H 0.853349 0.501791 0.538905 0.122 Uiso 0.527(10) 1 calc R U P C 1
H69C H 0.754736 0.500347 0.610856 0.122 Uiso 0.527(10) 1 calc R U P C 1
C45 C 0.5101(15) 0.6939(6) 0.3438(9) 0.0763(11) Uani 0.505(6) 1 d D . P E 1
H45A H 0.508567 0.738688 0.348013 0.114 Uiso 0.505(6) 1 calc R U P E 1
H45B H 0.446349 0.679686 0.296005 0.114 Uiso 0.505(6) 1 calc R U P E 1
H45C H 0.580286 0.680697 0.319414 0.114 Uiso 0.505(6) 1 calc R U P E 1
C44 C 0.3695(10) 0.6861(4) 0.4582(9) 0.0763(11) Uani 0.505(6) 1 d D . P E 1
H44A H 0.322206 0.671915 0.396759 0.114 Uiso 0.505(6) 1 calc R U P E 1
H44B H 0.363947 0.730751 0.463373 0.114 Uiso 0.505(6) 1 calc R U P E 1
H44C H 0.344189 0.667136 0.519096 0.114 Uiso 0.505(6) 1 calc R U P E 1
C46 C 0.6218(10) 0.6830(4) 0.5024(8) 0.0763(11) Uani 0.505(6) 1 d D . P E 1
H46A H 0.631977 0.727495 0.501344 0.114 Uiso 0.505(6) 1 calc R U P E 1
H46B H 0.677953 0.663273 0.464918 0.114 Uiso 0.505(6) 1 calc R U P E 1
H46C H 0.630690 0.668478 0.573500 0.114 Uiso 0.505(6) 1 calc R U P E 1
C44A C 0.4289(12) 0.6923(4) 0.3683(8) 0.0763(11) Uani 0.495(6) 1 d D . P E 2
H44D H 0.451659 0.678694 0.302794 0.114 Uiso 0.495(6) 1 calc R U P E 2
H44E H 0.432775 0.737141 0.372288 0.114 Uiso 0.495(6) 1 calc R U P E 2
H44F H 0.351769 0.678963 0.373369 0.114 Uiso 0.495(6) 1 calc R U P E 2
C45A C 0.5981(11) 0.6907(4) 0.3993(9) 0.0763(11) Uani 0.495(6) 1 d D . P E 2
H45D H 0.592359 0.735369 0.393835 0.114 Uiso 0.495(6) 1 calc R U P E 2
H45E H 0.595612 0.672840 0.330625 0.114 Uiso 0.495(6) 1 calc R U P E 2
H45F H 0.669004 0.679635 0.440035 0.114 Uiso 0.495(6) 1 calc R U P E 2
C46A C 0.4942(15) 0.6947(5) 0.5581(9) 0.0763(11) Uani 0.495(6) 1 d D . P E 2
H46D H 0.431154 0.676092 0.587934 0.114 Uiso 0.495(6) 1 calc R U P E 2
H46E H 0.482350 0.738989 0.551504 0.114 Uiso 0.495(6) 1 calc R U P E 2
H46F H 0.564046 0.686690 0.602815 0.114 Uiso 0.495(6) 1 calc R U P E 2
C69A C 0.8104(11) 0.4705(7) 0.5827(11) 0.0816(17) Uani 0.473(10) 1 d D . P C 2
H69D H 0.779789 0.507617 0.548033 0.122 Uiso 0.473(10) 1 calc R U P C 2
H69E H 0.892292 0.470346 0.584615 0.122 Uiso 0.473(10) 1 calc R U P C 2
H69F H 0.790436 0.469603 0.652937 0.122 Uiso 0.473(10) 1 calc R U P C 2
C70A C 0.8300(11) 0.3542(6) 0.5615(11) 0.0816(17) Uani 0.473(10) 1 d D . P C 2
H70D H 0.839115 0.352884 0.636574 0.122 Uiso 0.473(10) 1 calc R U P C 2
H70E H 0.789789 0.317552 0.534267 0.122 Uiso 0.473(10) 1 calc R U P C 2
H70F H 0.904009 0.355682 0.537058 0.122 Uiso 0.473(10) 1 calc R U P C 2
C8 C 0.5041(8) -0.0837(4) 0.4829(11) 0.0625(9) Uani 0.545(7) 1 d D . P B 1
C2A C 0.5060(12) 0.1150(5) 0.4395(11) 0.0625(9) Uani 0.455(7) 1 d D . P B 2
C7A C 0.5881(11) 0.0819(5) 0.3979(11) 0.0625(9) Uani 0.455(7) 1 d D . P B 2
H7A H 0.647221 0.103885 0.372471 0.075 Uiso 0.455(7) 1 calc R U P B 2
C6A C 0.5889(10) 0.0202(5) 0.3913(11) 0.0625(9) Uani 0.455(7) 1 d D . P B 2
H6A H 0.648813 -0.000078 0.363955 0.075 Uiso 0.455(7) 1 calc R U P B 2
C8A C 0.5051(10) -0.0855(5) 0.4144(13) 0.0625(9) Uani 0.455(7) 1 d D . P B 2
C5A C 0.4976(10) -0.0154(5) 0.4262(14) 0.0625(9) Uani 0.455(7) 1 d D . P B 2
C4A C 0.4157(10) 0.0159(5) 0.4580(11) 0.0625(9) Uani 0.455(7) 1 d D . P B 2
H4A H 0.353163 -0.006286 0.476916 0.075 Uiso 0.455(7) 1 calc R U P B 2
C3A C 0.4137(12) 0.0808(6) 0.4663(11) 0.0625(9) Uani 0.455(7) 1 d D . P B 2
H3A H 0.351220 0.100986 0.489452 0.075 Uiso 0.455(7) 1 calc R U P B 2
C11 C 0.6184(14) -0.1081(7) 0.4569(19) 0.0797(13) Uani 0.545(7) 1 d . . P B 1
H11A H 0.679170 -0.088378 0.501619 0.120 Uiso 0.545(7) 1 calc R U P B 1
H11B H 0.626500 -0.098744 0.385128 0.120 Uiso 0.545(7) 1 calc R U P B 1
H11C H 0.621901 -0.152518 0.467354 0.120 Uiso 0.545(7) 1 calc R U P B 1
C10 C 0.3922(13) -0.1127(6) 0.4517(13) 0.0797(13) Uani 0.545(7) 1 d . . P B 1
H10A H 0.354338 -0.091309 0.391660 0.120 Uiso 0.545(7) 1 calc R U P B 1
H10B H 0.346257 -0.109966 0.508392 0.120 Uiso 0.545(7) 1 calc R U P B 1
H10C H 0.402677 -0.155873 0.434491 0.120 Uiso 0.545(7) 1 calc R U P B 1
C9 C 0.5031(11) -0.1043(5) 0.5959(11) 0.0797(13) Uani 0.545(7) 1 d . . P B 1
H9A H 0.434119 -0.089798 0.621128 0.120 Uiso 0.545(7) 1 calc R U P B 1
H9B H 0.568288 -0.086869 0.638155 0.120 Uiso 0.545(7) 1 calc R U P B 1
H9C H 0.506319 -0.149077 0.599810 0.120 Uiso 0.545(7) 1 calc R U P B 1
C57 C 0.1460(7) 0.3682(5) 0.3379(7) 0.0699(14) Uani 0.598(7) 1 d D . P D 1
H57A H 0.134282 0.366947 0.262775 0.105 Uiso 0.598(7) 1 calc R U P D 1
H57B H 0.076834 0.381721 0.363890 0.105 Uiso 0.598(7) 1 calc R U P D 1
H57C H 0.166151 0.327239 0.364514 0.105 Uiso 0.598(7) 1 calc R U P D 1
C58 C 0.2078(8) 0.4769(5) 0.3332(8) 0.0699(14) Uani 0.598(7) 1 d D . P D 1
H58A H 0.134171 0.487499 0.353367 0.105 Uiso 0.598(7) 1 calc R U P D 1
H58B H 0.204037 0.477300 0.258297 0.105 Uiso 0.598(7) 1 calc R U P D 1
H58C H 0.263627 0.506779 0.362377 0.105 Uiso 0.598(7) 1 calc R U P D 1
C58A C 0.1617(10) 0.4497(7) 0.3047(9) 0.0699(14) Uani 0.402(7) 1 d D . P D 2
H58D H 0.085877 0.433229 0.305451 0.105 Uiso 0.402(7) 1 calc R U P D 2
H58E H 0.182397 0.447922 0.234824 0.105 Uiso 0.402(7) 1 calc R U P D 2
H58F H 0.163704 0.492363 0.328211 0.105 Uiso 0.402(7) 1 calc R U P D 2
C57A C 0.2227(9) 0.3411(6) 0.3273(9) 0.0699(14) Uani 0.402(7) 1 d D . P D 2
H57D H 0.203964 0.342403 0.252663 0.105 Uiso 0.402(7) 1 calc R U P D 2
H57E H 0.161428 0.321479 0.358254 0.105 Uiso 0.402(7) 1 calc R U P D 2
H57F H 0.291961 0.317583 0.344535 0.105 Uiso 0.402(7) 1 calc R U P D 2
C11A C 0.4087(13) -0.1061(6) 0.4054(14) 0.0797(13) Uani 0.455(7) 1 d . . P B 2
H11D H 0.363016 -0.082145 0.448022 0.120 Uiso 0.455(7) 1 calc R U P B 2
H11E H 0.410496 -0.148973 0.427546 0.120 Uiso 0.455(7) 1 calc R U P B 2
H11F H 0.376146 -0.103474 0.333481 0.120 Uiso 0.455(7) 1 calc R U P B 2
C10A C 0.5095(13) -0.1010(6) 0.3031(14) 0.0797(13) Uani 0.455(7) 1 d . . P B 2
H10D H 0.581010 -0.086965 0.282238 0.120 Uiso 0.455(7) 1 calc R U P B 2
H10E H 0.447425 -0.080571 0.260965 0.120 Uiso 0.455(7) 1 calc R U P B 2
H10F H 0.502898 -0.145398 0.293604 0.120 Uiso 0.455(7) 1 calc R U P B 2
C9A C 0.5984(18) -0.1168(8) 0.459(2) 0.0797(13) Uani 0.455(7) 1 d . . P B 2
H9AA H 0.600152 -0.116161 0.533308 0.120 Uiso 0.455(7) 1 calc R U P B 2
H9AB H 0.666328 -0.097202 0.439270 0.120 Uiso 0.455(7) 1 calc R U P B 2
H9AC H 0.595024 -0.159312 0.434346 0.120 Uiso 0.455(7) 1 calc R U P B 2
H H 0.352(4) 0.288(4) 0.350(5) 0.04(2) Uiso 0.5 1 d D . P F 1
C18 C 0.6173(6) 0.1663(3) 0.6811(7) 0.093(2) Uani 1 1 d . . . . .
H18 H 0.630462 0.180853 0.611347 0.111 Uiso 1 1 calc R U . . .
C19 C 0.6639(8) 0.0984(4) 0.6940(8) 0.114(3) Uani 1 1 d . . . . .
H19A H 0.613445 0.070520 0.652054 0.172 Uiso 1 1 calc R U . . .
H19B H 0.668042 0.086236 0.766219 0.172 Uiso 1 1 calc R U . . .
H19C H 0.738895 0.096442 0.671817 0.172 Uiso 1 1 calc R U . . .
C20 C 0.6847(6) 0.2087(3) 0.7613(6) 0.092(2) Uani 1 1 d . . . . .
H20A H 0.674890 0.194797 0.830568 0.137 Uiso 1 1 calc R U . . .
H20B H 0.657135 0.250876 0.751808 0.137 Uiso 1 1 calc R U . . .
H20C H 0.764435 0.207333 0.751925 0.137 Uiso 1 1 calc R U . . .
HA H 0.640(4) 0.296(3) 0.578(4) 0.010(13) Uiso 0.5 1 d . . P . .

loop_
_atom_site_aniso_label
_atom_site_aniso_U_11
_atom_site_aniso_U_22
_atom_site_aniso_U_33
_atom_site_aniso_U_23
_atom_site_aniso_U_13
_atom_site_aniso_U_12
Al1A 0.0336(12) 0.0350(14) 0.0481(13) 0.0033(11) -0.0022(11) -0.0043(10)
N3 0.0430(18) 0.045(2) 0.0398(17) 0.0002(16) 0.0061(14) -0.0041(17)
N1 0.040(2) 0.045(2) 0.095(3) 0.005(2) -0.015(2) -0.0018(19)
Al1 0.0348(12) 0.0382(15) 0.0501(14) -0.0040(11) -0.0026(11) 0.0013(11)
N4 0.0433(18) 0.0319(19) 0.0487(19) 0.0025(16) 0.0095(15) 0.0094(15)
C38 0.073(3) 0.042(3) 0.053(3) -0.001(2) 0.022(2) -0.016(3)
C49 0.0602(12) 0.0513(13) 0.0752(13) -0.0005(10) 0.0210(10) -0.0109(10)
C36 0.0376(11) 0.0416(12) 0.0432(13) 0.000(2) 0.0047(9) 0.001(2)
C52 0.0602(12) 0.0513(13) 0.0752(13) -0.0005(10) 0.0210(10) -0.0109(10)
C50 0.0602(12) 0.0513(13) 0.0752(13) -0.0005(10) 0.0210(10) -0.0109(10)
C21 0.055(3) 0.033(2) 0.115(5) -0.005(3) 0.007(3) -0.007(2)
C37 0.0459(13) 0.0393(12) 0.0540(14) -0.001(3) 0.0185(11) 0.004(3)
C12 0.064(3) 0.038(3) 0.105(4) 0.002(3) -0.020(3) -0.014(3)
C59 0.0481(18) 0.0313(15) 0.0488(19) 0.0051(13) 0.0167(14) 0.0113(14)
N2 0.044(2) 0.036(2) 0.084(3) 0.001(2) -0.008(2) 0.0094(18)
C48 0.0602(12) 0.0513(13) 0.0752(13) -0.0005(10) 0.0210(10) -0.0109(10)
C39 0.075(3) 0.045(3) 0.048(2) -0.006(2) 0.026(2) -0.011(3)
C65 0.080(4) 0.060(3) 0.054(3) 0.005(3) 0.012(3) 0.024(3)
C40 0.0512(14) 0.0405(13) 0.0570(16) 0.004(3) 0.0206(12) 0.002(3)
C47 0.0602(12) 0.0513(13) 0.0752(13) -0.0005(10) 0.0210(10) -0.0109(10)
C1 0.0435(14) 0.0378(13) 0.094(2) -0.006(4) -0.0259(15) 0.006(3)
C22 0.060(3) 0.054(3) 0.110(5) -0.010(4) -0.010(3) -0.006(3)
C7 0.0558(8) 0.0394(7) 0.086(2) -0.010(3) -0.0190(17) -0.0022(14)
C51 0.0602(12) 0.0513(13) 0.0752(13) -0.0005(10) 0.0210(10) -0.0109(10)
C43 0.083(2) 0.0352(13) 0.0570(17) -0.008(3) 0.0216(14) -0.002(3)
C60 0.078(3) 0.053(2) 0.046(2) 0.0120(17) 0.0224(19) 0.031(2)
C17 0.053(3) 0.054(3) 0.097(4) 0.015(3) -0.012(3) -0.020(3)
C67 0.087(3) 0.071(3) 0.060(3) 0.002(2) 0.001(2) 0.034(3)
C2 0.0558(8) 0.0394(7) 0.086(2) -0.010(3) -0.0190(17) -0.0022(14)
C41 0.084(4) 0.040(3) 0.059(3) 0.002(2) 0.023(3) 0.013(3)
C54 0.085(3) 0.084(3) 0.068(2) 0.007(2) 0.010(2) -0.026(3)
C35 0.048(3) 0.081(4) 0.101(4) 0.000(4) 0.004(3) 0.004(3)
C64 0.0374(17) 0.0385(19) 0.084(3) -0.0030(18) 0.0242(17) -0.0045(15)
C68 0.048(3) 0.078(4) 0.094(4) -0.025(3) -0.001(3) -0.004(3)
C29 0.063(3) 0.051(3) 0.098(4) 0.007(3) 0.010(3) 0.015(3)
C16 0.071(4) 0.070(4) 0.122(5) 0.009(4) 0.016(4) -0.020(4)
C53 0.089(4) 0.065(4) 0.040(2) -0.004(2) 0.009(2) -0.027(3)
C25 0.081(5) 0.066(4) 0.121(6) -0.015(4) -0.027(4) 0.023(4)
C42 0.080(3) 0.040(3) 0.054(3) 0.002(2) 0.027(2) 0.007(3)
C56 0.046(3) 0.090(5) 0.063(3) 0.018(3) 0.011(2) 0.010(3)
C24 0.049(3) 0.051(3) 0.097(4) -0.011(3) -0.011(3) 0.013(3)
C4 0.0558(8) 0.0394(7) 0.086(2) -0.010(3) -0.0190(17) -0.0022(14)
C63 0.057(3) 0.071(3) 0.116(4) -0.001(3) 0.042(3) -0.010(2)
C26 0.104(6) 0.101(6) 0.113(6) -0.033(5) -0.024(5) 0.037(5)
C30 0.055(3) 0.089(5) 0.111(5) -0.016(4) -0.028(3) 0.002(3)
C13 0.060(3) 0.062(4) 0.110(5) 0.011(4) -0.019(3) -0.009(3)
C23 0.059(3) 0.051(3) 0.119(5) -0.013(3) 0.020(3) -0.012(3)
C33 0.037(2) 0.064(3) 0.085(3) 0.002(3) -0.002(2) 0.006(2)
C3 0.0558(8) 0.0394(7) 0.086(2) -0.010(3) -0.0190(17) -0.0022(14)
C32 0.069(5) 0.156(9) 0.147(8) -0.014(7) -0.036(5) 0.017(5)
C27 0.101(6) 0.115(7) 0.135(7) -0.028(6) 0.005(5) 0.050(6)
C6 0.0558(8) 0.0394(7) 0.086(2) -0.010(3) -0.0190(17) -0.0022(14)
C31 0.066(4) 0.106(6) 0.143(7) -0.030(5) -0.038(4) -0.005(4)
C28 0.077(4) 0.079(5) 0.118(6) -0.017(5) -0.008(4) 0.021(4)
C5 0.0558(8) 0.0394(7) 0.086(2) -0.010(3) -0.0190(17) -0.0022(14)
C61 0.122(5) 0.079(4) 0.081(4) 0.033(3) 0.063(4) 0.042(4)
C34 0.046(3) 0.058(3) 0.117(5) 0.014(4) -0.012(3) -0.007(3)
C55 0.085(3) 0.084(3) 0.068(2) 0.007(2) 0.010(2) -0.026(3)
C15 0.093(5) 0.087(5) 0.113(5) 0.035(4) -0.017(4) -0.015(4)
C14 0.091(5) 0.084(5) 0.118(6) 0.040(5) -0.018(4) -0.010(4)
C62 0.111(5) 0.079(4) 0.159(7) 0.024(4) 0.094(5) 0.011(4)
C70 0.054(3) 0.096(5) 0.088(4) -0.014(3) -0.020(3) -0.016(3)
C66 0.138(6) 0.119(6) 0.048(3) -0.013(3) 0.006(3) 0.064(5)
C69 0.054(3) 0.096(5) 0.088(4) -0.014(3) -0.020(3) -0.016(3)
C45 0.117(3) 0.0357(12) 0.079(2) 0.0087(18) 0.022(2) -0.003(2)
C44 0.117(3) 0.0357(12) 0.079(2) 0.0087(18) 0.022(2) -0.003(2)
C46 0.117(3) 0.0357(12) 0.079(2) 0.0087(18) 0.022(2) -0.003(2)
C44A 0.117(3) 0.0357(12) 0.079(2) 0.0087(18) 0.022(2) -0.003(2)
C45A 0.117(3) 0.0357(12) 0.079(2) 0.0087(18) 0.022(2) -0.003(2)
C46A 0.117(3) 0.0357(12) 0.079(2) 0.0087(18) 0.022(2) -0.003(2)
C69A 0.054(3) 0.096(5) 0.088(4) -0.014(3) -0.020(3) -0.016(3)
C70A 0.054(3) 0.096(5) 0.088(4) -0.014(3) -0.020(3) -0.016(3)
C8 0.0558(8) 0.0394(7) 0.086(2) -0.010(3) -0.0190(17) -0.0022(14)
C2A 0.0558(8) 0.0394(7) 0.086(2) -0.010(3) -0.0190(17) -0.0022(14)
C7A 0.0558(8) 0.0394(7) 0.086(2) -0.010(3) -0.0190(17) -0.0022(14)
C6A 0.0558(8) 0.0394(7) 0.086(2) -0.010(3) -0.0190(17) -0.0022(14)
C8A 0.0558(8) 0.0394(7) 0.086(2) -0.010(3) -0.0190(17) -0.0022(14)
C5A 0.0558(8) 0.0394(7) 0.086(2) -0.010(3) -0.0190(17) -0.0022(14)
C4A 0.0558(8) 0.0394(7) 0.086(2) -0.010(3) -0.0190(17) -0.0022(14)
C3A 0.0558(8) 0.0394(7) 0.086(2) -0.010(3) -0.0190(17) -0.0022(14)
C11 0.072(3) 0.0365(17) 0.127(3) -0.002(3) -0.004(2) -0.004(2)
C10 0.072(3) 0.0365(17) 0.127(3) -0.002(3) -0.004(2) -0.004(2)
C9 0.072(3) 0.0365(17) 0.127(3) -0.002(3) -0.004(2) -0.004(2)
C57 0.045(2) 0.095(4) 0.068(3) 0.011(3) -0.0003(19) 0.016(2)
C58 0.045(2) 0.095(4) 0.068(3) 0.011(3) -0.0003(19) 0.016(2)
C58A 0.045(2) 0.095(4) 0.068(3) 0.011(3) -0.0003(19) 0.016(2)
C57A 0.045(2) 0.095(4) 0.068(3) 0.011(3) -0.0003(19) 0.016(2)
C11A 0.072(3) 0.0365(17) 0.127(3) -0.002(3) -0.004(2) -0.004(2)
C10A 0.072(3) 0.0365(17) 0.127(3) -0.002(3) -0.004(2) -0.004(2)
C9A 0.072(3) 0.0365(17) 0.127(3) -0.002(3) -0.004(2) -0.004(2)
C18 0.073(4) 0.066(4) 0.125(5) 0.021(4) -0.041(4) -0.013(3)
C19 0.108(6) 0.066(4) 0.154(7) 0.019(4) -0.045(5) 0.003(4)
C20 0.078(4) 0.065(4) 0.120(6) 0.019(4) -0.038(4) -0.021(3)

loop_
_atom_type_symbol
_atom_type_description
_atom_type_scat_dispersion_real
_atom_type_scat_dispersion_imag
_atom_type_scat_source
C C 0.0181 0.0091 'International Tables Vol C Tables 4.2.6.8 and 6.1.1.4'
H H 0.0000 0.0000 'International Tables Vol C Tables 4.2.6.8 and 6.1.1.4'
Al Al 0.2130 0.2455 'International Tables Vol C Tables 4.2.6.8 and 6.1.1.4'
N N 0.0311 0.0180 'International Tables Vol C Tables 4.2.6.8 and 6.1.1.4'

loop_
_exptl_crystal_face_index_h
_exptl_crystal_face_index_k
_exptl_crystal_face_index_l
_exptl_crystal_face_perp_dist
-2 1 2 0.2176
2 -1 2 0.1431
2 -1 -2 0.2308
1 -14 1 0.0866
3 -13 -2 0.1209
-1 -12 4 0.1116
6 7 -4 0.2416
-2 8 7 0.2341
-6 -3 6 0.1914
-4 -12 -1 0.1092
-3 -12 -3 0.0978
0 -11 -5 0.1310
-5 -6 -5 0.1218
-4 10 -3 0.1527
-1 8 -7 0.2135
0 13 -3 0.1671
-1 14 0 0.1513
-3 12 4 0.1829
1 14 2 0.1485
3 13 -2 0.1689
5 6 -6 0.2374
4 9 4 0.1540
6 9 2 0.1650

loop_
_geom_angle_atom_site_label_1
_geom_angle_atom_site_label_2
_geom_angle_atom_site_label_3
_geom_angle
_geom_angle_site_symmetry_1
_geom_angle_site_symmetry_3
_geom_angle_publ_flag
N3 Al1A N4 66.88(12) . . ?
N3 Al1A N2 141.15(19) . . ?
N3 Al1A HA 105(2) . . ?
N1 Al1A N3 106.1(2) . . ?
N1 Al1A N4 154.3(2) . . ?
N1 Al1A N2 66.37(15) . . ?
N1 Al1A HA 102.6(19) . . ?
N4 Al1A N2 102.8(2) . . ?
N4 Al1A HA 103(2) . . ?
N2 Al1A HA 114(2) . . ?
C36 N3 Al1A 90.0(3) . . ?
C36 N3 Al1 90.7(3) . . ?
C36 N3 C47 122.2(4) . . ?
C47 N3 Al1A 147.8(3) . . ?
C47 N3 Al1 135.9(3) . . ?
C12 N1 Al1A 133.7(4) . . ?
C12 N1 Al1 147.9(4) . . ?
C1 N1 Al1A 92.9(4) . . ?
C1 N1 Al1 87.3(4) . . ?
C1 N1 C12 124.6(5) . . ?
N3 Al1 N1 101.1(2) . . ?
N3 Al1 N4 66.62(12) . . ?
N3 Al1 H 100(3) . . ?
N1 Al1 H 103(3) . . ?
N4 Al1 N1 139.97(19) . . ?
N4 Al1 H 117(3) . . ?
N2 Al1 N3 152.5(2) . . ?
N2 Al1 N1 66.02(15) . . ?
N2 Al1 N4 106.7(2) . . ?
N2 Al1 H 106(3) . . ?
C36 N4 Al1A 89.4(3) . . ?
C36 N4 Al1 89.6(3) . . ?
C36 N4 C59 122.6(4) . . ?
C59 N4 Al1A 136.4(3) . . ?
C59 N4 Al1 147.7(3) . . ?
C37 C38 H38 119.1 . . ?
C39 C38 H38 119.1 . . ?
C39 C38 C37 121.8(4) . . ?
C50 C49 H49 120.3 . . ?
C50 C49 C48 119.3(5) . . ?
C48 C49 H49 120.3 . . ?
N3 C36 N4 110.1(2) . . ?
N3 C36 C37 125.9(4) . . ?
N4 C36 C37 124.0(4) . . ?
C47 C52 C56 122.3(5) . . ?
C51 C52 C47 121.8(5) . . ?
C51 C52 C56 115.9(5) . . ?
C49 C50 H50 118.8 . . ?
C49 C50 C51 122.5(6) . . ?
C51 C50 H50 118.8 . . ?
C22 C21 H21 107.0 . . ?
C17 C21 H21 107.0 . . ?
C17 C21 C22 110.8(5) . . ?
C17 C21 C23 115.6(6) . . ?
C23 C21 H21 107.0 . . ?
C23 C21 C22 108.9(5) . . ?
C38 C37 C36 120.6(5) . . ?
C38 C37 C42 117.3(2) . . ?
C42 C37 C36 122.1(5) . . ?
C17 C12 N1 117.2(5) . . ?
C17 C12 C13 123.9(7) . . ?
C13 C12 N1 118.9(6) . . ?
N4 C59 C60 117.6(4) . . ?
C64 C59 N4 119.6(4) . . ?
C64 C59 C60 122.8(5) . . ?
C1 N2 Al1A 88.4(3) . . ?
C1 N2 Al1 93.7(3) . . ?
C1 N2 C24 124.4(5) . . ?
C24 N2 Al1A 147.1(4) . . ?
C24 N2 Al1 132.2(4) . . ?
C49 C48 C53 120.1(5) . . ?
C47 C48 C49 118.1(6) . . ?
C47 C48 C53 121.8(5) . . ?
C38 C39 H39 119.2 . . ?
C40 C39 C38 121.6(4) . . ?
C40 C39 H39 119.2 . . ?
C60 C65 H65 106.5 . . ?
C60 C65 C67 113.8(5) . . ?
C60 C65 C66 113.7(6) . . ?
C67 C65 H65 106.5 . . ?
C67 C65 C66 109.4(5) . . ?
C66 C65 H65 106.5 . . ?
C39 C40 C43 123.3(5) . . ?
C39 C40 C41 117.0(2) . . ?
C41 C40 C43 119.7(5) . . ?
C52 C47 N3 121.4(5) . . ?
C48 C47 N3 118.5(5) . . ?
C48 C47 C52 120.1(5) . . ?
N1 C1 C2 120.4(8) . . ?
N1 C1 C2A 132.8(9) . . ?
N2 C1 N1 109.5(2) . . ?
N2 C1 C2 130.1(8) . . ?
N2 C1 C2A 117.7(8) . . ?
C21 C22 H22A 109.5 . . ?
C21 C22 H22B 109.5 . . ?
C21 C22 H22C 109.5 . . ?
H22A C22 H22B 109.5 . . ?
H22A C22 H22C 109.5 . . ?
H22B C22 H22C 109.5 . . ?
C2 C7 H7 119.3 . . ?
C6 C7 H7 119.3 . . ?
C6 C7 C2 121.4(10) . . ?
C52 C51 C50 117.8(5) . . ?
C52 C51 H51 121.1 . . ?
C50 C51 H51 121.1 . . ?
C40 C43 C44 104.8(5) . . ?
C40 C43 C46 102.8(5) . . ?
C40 C43 C46A 112.1(6) . . ?
C45 C43 C40 114.0(6) . . ?
C45 C43 C44 96.9(8) . . ?
C45 C43 C46 98.9(8) . . ?
C46 C43 C44 138.9(6) . . ?
C44A C43 C40 114.3(6) . . ?
C44A C43 C45A 87.6(8) . . ?
C44A C43 C46A 115.7(8) . . ?
C45A C43 C40 111.2(6) . . ?
C45A C43 C46A 113.7(8) . . ?
C59 C60 C65 121.2(5) . . ?
C61 C60 C59 116.1(6) . . ?
C61 C60 C65 122.8(5) . . ?
C12 C17 C21 123.2(6) . . ?
C12 C17 C16 117.6(6) . . ?
C16 C17 C21 119.1(6) . . ?
C65 C67 H67A 109.5 . . ?
C65 C67 H67B 109.5 . . ?
C65 C67 H67C 109.5 . . ?
H67A C67 H67B 109.5 . . ?
H67A C67 H67C 109.5 . . ?
H67B C67 H67C 109.5 . . ?
C7 C2 C1 117.6(10) . . ?
C7 C2 C3 119.1(9) . . ?
C3 C2 C1 123.3(10) . . ?
C40 C41 H41 118.9 . . ?
C40 C41 C42 122.1(5) . . ?
C42 C41 H41 118.9 . . ?
H54A C54 H54B 109.5 . . ?
H54A C54 H54C 109.5 . . ?
H54B C54 H54C 109.5 . . ?
C53 C54 H54A 109.5 . . ?
C53 C54 H54B 109.5 . . ?
C53 C54 H54C 109.5 . . ?
H35A C35 H35B 109.5 . . ?
H35A C35 H35C 109.5 . . ?
H35B C35 H35C 109.5 . . ?
C33 C35 H35A 109.5 . . ?
C33 C35 H35B 109.5 . . ?
C33 C35 H35C 109.5 . . ?
C59 C64 C68 123.6(4) . . ?
C59 C64 C63 114.7(5) . . ?
C63 C64 C68 121.6(5) . . ?
C64 C68 H68 111.0 . . ?
C64 C68 H68A 106.4 . . ?
C64 C68 C70 114.0(7) . . ?
C64 C68 C69 98.1(6) . . ?
C64 C68 C69A 119.0(8) . . ?
C64 C68 C70A 107.9(7) . . ?
C70 C68 H68 111.0 . . ?
C70 C68 C69 111.0(7) . . ?
C69 C68 H68 111.0 . . ?
C69A C68 H68A 106.4 . . ?
C69A C68 C70A 110.0(8) . . ?
C70A C68 H68A 106.4 . . ?
C24 C29 C33 119.8(6) . . ?
C28 C29 C24 117.1(6) . . ?
C28 C29 C33 122.9(6) . . ?
C17 C16 H16 120.2 . . ?
C15 C16 C17 119.6(7) . . ?
C15 C16 H16 120.2 . . ?
C48 C53 H53 108.0 . . ?
C54 C53 C48 112.8(5) . . ?
C54 C53 H53 108.0 . . ?
C55 C53 C48 113.3(5) . . ?
C55 C53 C54 106.6(5) . . ?
C55 C53 H53 108.0 . . ?
C24 C25 C26 118.7(7) . . ?
C24 C25 C30 123.0(7) . . ?
C26 C25 C30 118.2(6) . . ?
C37 C42 C41 120.1(4) . . ?
C37 C42 H42 120.0 . . ?
C41 C42 H42 120.0 . . ?
C52 C56 H56 110.6 . . ?
C52 C56 H56A 104.8 . . ?
C52 C56 C57A 110.2(6) . . ?
C57 C56 C52 106.1(5) . . ?
C57 C56 H56 110.6 . . ?
C58 C56 C52 110.0(6) . . ?
C58 C56 H56 110.6 . . ?
C58 C56 C57 108.9(5) . . ?
C58A C56 C52 126.6(7) . . ?
C58A C56 H56A 104.8 . . ?
C58A C56 C57A 103.8(8) . . ?
C57A C56 H56A 104.8 . . ?
N2 C24 C29 118.6(5) . . ?
C25 C24 N2 121.7(6) . . ?
C25 C24 C29 119.5(7) . . ?
C3 C4 H4 119.4 . . ?
C5 C4 H4 119.4 . . ?
C5 C4 C3 121.1(10) . . ?
C64 C63 H63 118.2 . . ?
C62 C63 C64 123.7(7) . . ?
C62 C63 H63 118.2 . . ?
C25 C26 H26 120.5 . . ?
C27 C26 C25 119.1(8) . . ?
C27 C26 H26 120.5 . . ?
C25 C30 H30 107.4 . . ?
C32 C30 C25 111.9(8) . . ?
C32 C30 H30 107.4 . . ?
C31 C30 C25 111.2(7) . . ?
C31 C30 H30 107.4 . . ?
C31 C30 C32 111.2(6) . . ?
C12 C13 C18 124.3(7) . . ?
C14 C13 C12 116.5(6) . . ?
C14 C13 C18 119.2(6) . . ?
C21 C23 H23A 109.5 . . ?
C21 C23 H23B 109.5 . . ?
C21 C23 H23C 109.5 . . ?
H23A C23 H23B 109.5 . . ?
H23A C23 H23C 109.5 . . ?
H23B C23 H23C 109.5 . . ?
C35 C33 H33 106.7 . . ?
C29 C33 C35 111.8(5) . . ?
C29 C33 H33 106.7 . . ?
C34 C33 C35 110.4(5) . . ?
C34 C33 C29 114.0(5) . . ?
C34 C33 H33 106.7 . . ?
C2 C3 C4 120.0(10) . . ?
C2 C3 H3 120.0 . . ?
C4 C3 H3 120.0 . . ?
C30 C32 H32A 109.5 . . ?
C30 C32 H32B 109.5 . . ?
C30 C32 H32C 109.5 . . ?
H32A C32 H32B 109.5 . . ?
H32A C32 H32C 109.5 . . ?
H32B C32 H32C 109.5 . . ?
C26 C27 H27 119.5 . . ?
C26 C27 C28 121.0(9) . . ?
C28 C27 H27 119.5 . . ?
C7 C6 H6 120.0 . . ?
C7 C6 C5 119.9(9) . . ?
C5 C6 H6 120.0 . . ?
C30 C31 H31A 109.5 . . ?
C30 C31 H31B 109.5 . . ?
C30 C31 H31C 109.5 . . ?
H31A C31 H31B 109.5 . . ?
H31A C31 H31C 109.5 . . ?
H31B C31 H31C 109.5 . . ?
C29 C28 C27 124.1(8) . . ?
C29 C28 H28 117.9 . . ?
C27 C28 H28 117.9 . . ?
C4 C5 C6 118.3(8) . . ?
C4 C5 C8 122.5(10) . . ?
C6 C5 C8 119.1(9) . . ?
C60 C61 H61 118.6 . . ?
C62 C61 C60 122.9(6) . . ?
C62 C61 H61 118.6 . . ?
C33 C34 H34A 109.5 . . ?
C33 C34 H34B 109.5 . . ?
C33 C34 H34C 109.5 . . ?
H34A C34 H34B 109.5 . . ?
H34A C34 H34C 109.5 . . ?
H34B C34 H34C 109.5 . . ?
C53 C55 H55A 109.5 . . ?
C53 C55 H55B 109.5 . . ?
C53 C55 H55C 109.5 . . ?
H55A C55 H55B 109.5 . . ?
H55A C55 H55C 109.5 . . ?
H55B C55 H55C 109.5 . . ?
C16 C15 H15 120.6 . . ?
C16 C15 C14 118.9(8) . . ?
C14 C15 H15 120.6 . . ?
C13 C14 C15 123.4(6) . . ?
C13 C14 H14 118.3 . . ?
C15 C14 H14 118.3 . . ?
C63 C62 C61 119.7(7) . . ?
C63 C62 H62 120.1 . . ?
C61 C62 H62 120.1 . . ?
C68 C70 H70A 109.5 . . ?
C68 C70 H70B 109.5 . . ?
C68 C70 H70C 109.5 . . ?
H70A C70 H70B 109.5 . . ?
H70A C70 H70C 109.5 . . ?
H70B C70 H70C 109.5 . . ?
C65 C66 H66A 109.5 . . ?
C65 C66 H66B 109.5 . . ?
C65 C66 H66C 109.5 . . ?
H66A C66 H66B 109.5 . . ?
H66A C66 H66C 109.5 . . ?
H66B C66 H66C 109.5 . . ?
C68 C69 H69A 109.5 . . ?
C68 C69 H69B 109.5 . . ?
C68 C69 H69C 109.5 . . ?
H69A C69 H69B 109.5 . . ?
H69A C69 H69C 109.5 . . ?
H69B C69 H69C 109.5 . . ?
C43 C45 H45A 109.5 . . ?
C43 C45 H45B 109.5 . . ?
C43 C45 H45C 109.5 . . ?
H45A C45 H45B 109.5 . . ?
H45A C45 H45C 109.5 . . ?
H45B C45 H45C 109.5 . . ?
C43 C44 H44A 109.5 . . ?
C43 C44 H44B 109.5 . . ?
C43 C44 H44C 109.5 . . ?
H44A C44 H44B 109.5 . . ?
H44A C44 H44C 109.5 . . ?
H44B C44 H44C 109.5 . . ?
C43 C46 H46A 109.5 . . ?
C43 C46 H46B 109.5 . . ?
C43 C46 H46C 109.5 . . ?
H46A C46 H46B 109.5 . . ?
H46A C46 H46C 109.5 . . ?
H46B C46 H46C 109.5 . . ?
C43 C44A H44D 109.5 . . ?
C43 C44A H44E 109.5 . . ?
C43 C44A H44F 109.5 . . ?
H44D C44A H44E 109.5 . . ?
H44D C44A H44F 109.5 . . ?
H44E C44A H44F 109.5 . . ?
C43 C45A H45D 109.5 . . ?
C43 C45A H45E 109.5 . . ?
C43 C45A H45F 109.5 . . ?
H45D C45A H45E 109.5 . . ?
H45D C45A H45F 109.5 . . ?
H45E C45A H45F 109.5 . . ?
C43 C46A H46D 109.5 . . ?
C43 C46A H46E 109.5 . . ?
C43 C46A H46F 109.5 . . ?
H46D C46A H46E 109.5 . . ?
H46D C46A H46F 109.5 . . ?
H46E C46A H46F 109.5 . . ?
C68 C69A H69D 109.5 . . ?
C68 C69A H69E 109.5 . . ?
C68 C69A H69F 109.5 . . ?
H69D C69A H69E 109.5 . . ?
H69D C69A H69F 109.5 . . ?
H69E C69A H69F 109.5 . . ?
C68 C70A H70D 109.5 . . ?
C68 C70A H70E 109.5 . . ?
C68 C70A H70F 109.5 . . ?
H70D C70A H70E 109.5 . . ?
H70D C70A H70F 109.5 . . ?
H70E C70A H70F 109.5 . . ?
C11 C8 C5 111.6(9) . . ?
C11 C8 C9 102.7(11) . . ?
C10 C8 C5 112.7(9) . . ?
C10 C8 C11 125.8(11) . . ?
C10 C8 C9 91.8(10) . . ?
C9 C8 C5 108.0(10) . . ?
C7A C2A C1 127.2(11) . . ?
C7A C2A C3A 115.9(10) . . ?
C3A C2A C1 116.8(10) . . ?
C2A C7A H7A 118.1 . . ?
C6A C7A C2A 123.9(12) . . ?
C6A C7A H7A 118.1 . . ?
C7A C6A H6A 120.1 . . ?
C7A C6A C5A 119.9(11) . . ?
C5A C6A H6A 120.1 . . ?
C11A C8A C5A 107.8(11) . . ?
C11A C8A C10A 88.0(12) . . ?
C11A C8A C9A 124.3(13) . . ?
C10A C8A C5A 109.2(12) . . ?
C9A C8A C5A 120.3(11) . . ?
C9A C8A C10A 100.1(16) . . ?
C6A C5A C8A 116.1(11) . . ?
C4A C5A C6A 116.4(9) . . ?
C4A C5A C8A 127.3(11) . . ?
C5A C4A H4A 117.8 . . ?
C5A C4A C3A 124.4(11) . . ?
C3A C4A H4A 117.8 . . ?
C2A C3A C4A 119.1(11) . . ?
C2A C3A H3A 120.4 . . ?
C4A C3A H3A 120.5 . . ?
C8 C11 H11A 109.5 . . ?
C8 C11 H11B 109.5 . . ?
C8 C11 H11C 109.5 . . ?
H11A C11 H11B 109.5 . . ?
H11A C11 H11C 109.5 . . ?
H11B C11 H11C 109.5 . . ?
C8 C10 H10A 109.5 . . ?
C8 C10 H10B 109.5 . . ?
C8 C10 H10C 109.5 . . ?
H10A C10 H10B 109.5 . . ?
H10A C10 H10C 109.5 . . ?
H10B C10 H10C 109.5 . . ?
C8 C9 H9A 109.5 . . ?
C8 C9 H9B 109.5 . . ?
C8 C9 H9C 109.5 . . ?
H9A C9 H9B 109.5 . . ?
H9A C9 H9C 109.5 . . ?
H9B C9 H9C 109.5 . . ?
C56 C57 H57A 109.5 . . ?
C56 C57 H57B 109.5 . . ?
C56 C57 H57C 109.5 . . ?
H57A C57 H57B 109.5 . . ?
H57A C57 H57C 109.5 . . ?
H57B C57 H57C 109.5 . . ?
C56 C58 H58A 109.5 . . ?
C56 C58 H58B 109.5 . . ?
C56 C58 H58C 109.5 . . ?
H58A C58 H58B 109.5 . . ?
H58A C58 H58C 109.5 . . ?
H58B C58 H58C 109.5 . . ?
C56 C58A H58D 109.5 . . ?
C56 C58A H58E 109.5 . . ?
C56 C58A H58F 109.5 . . ?
H58D C58A H58E 109.5 . . ?
H58D C58A H58F 109.5 . . ?
H58E C58A H58F 109.5 . . ?
C56 C57A H57D 109.5 . . ?
C56 C57A H57E 109.5 . . ?
C56 C57A H57F 109.5 . . ?
H57D C57A H57E 109.5 . . ?
H57D C57A H57F 109.5 . . ?
H57E C57A H57F 109.5 . . ?
C8A C11A H11D 109.5 . . ?
C8A C11A H11E 109.5 . . ?
C8A C11A H11F 109.5 . . ?
H11D C11A H11E 109.5 . . ?
H11D C11A H11F 109.5 . . ?
H11E C11A H11F 109.5 . . ?
C8A C10A H10D 109.5 . . ?
C8A C10A H10E 109.5 . . ?
C8A C10A H10F 109.5 . . ?
H10D C10A H10E 109.5 . . ?
H10D C10A H10F 109.5 . . ?
H10E C10A H10F 109.5 . . ?
C8A C9A H9AA 109.5 . . ?
C8A C9A H9AB 109.5 . . ?
C8A C9A H9AC 109.5 . . ?
H9AA C9A H9AB 109.5 . . ?
H9AA C9A H9AC 109.5 . . ?
H9AB C9A H9AC 109.5 . . ?
C13 C18 H18 107.7 . . ?
C13 C18 C19 114.1(7) . . ?
C13 C18 C20 109.9(7) . . ?
C19 C18 H18 107.7 . . ?
C20 C18 H18 107.7 . . ?
C20 C18 C19 109.6(5) . . ?
C18 C19 H19A 109.5 . . ?
C18 C19 H19B 109.5 . . ?
C18 C19 H19C 109.5 . . ?
H19A C19 H19B 109.5 . . ?
H19A C19 H19C 109.5 . . ?
H19B C19 H19C 109.5 . . ?
C18 C20 H20A 109.5 . . ?
C18 C20 H20B 109.5 . . ?
C18 C20 H20C 109.5 . . ?
H20A C20 H20B 109.5 . . ?
H20A C20 H20C 109.5 . . ?
H20B C20 H20C 109.5 . . ?

loop_
_geom_bond_atom_site_label_1
_geom_bond_atom_site_label_2
_geom_bond_distance
_geom_bond_site_symmetry_2
_geom_bond_publ_flag
Al1A N3 1.977(5) . ?
Al1A N1 1.935(6) . ?
Al1A N4 1.985(5) . ?
Al1A N2 2.045(5) . ?
Al1A HA 1.65(5) . ?
N3 Al1 1.978(5) . ?
N3 C36 1.327(6) . ?
N3 C47 1.440(7) . ?
N1 Al1 2.070(6) . ?
N1 C12 1.452(9) . ?
N1 C1 1.339(9) . ?
Al1 N4 1.997(5) . ?
Al1 N2 1.927(5) . ?
Al1 H 1.54(2) . ?
N4 C36 1.337(6) . ?
N4 C59 1.430(6) . ?
C38 H38 0.9500 . ?
C38 C37 1.386(7) . ?
C38 C39 1.382(7) . ?
C49 H49 0.9500 . ?
C49 C50 1.373(8) . ?
C49 C48 1.436(8) . ?
C36 C37 1.492(4) . ?
C52 C47 1.400(9) . ?
C52 C51 1.376(8) . ?
C52 C56 1.557(8) . ?
C50 H50 0.9500 . ?
C50 C51 1.378(8) . ?
C21 H21 1.0000 . ?
C21 C22 1.572(9) . ?
C21 C17 1.514(8) . ?
C21 C23 1.525(9) . ?
C37 C42 1.395(7) . ?
C12 C17 1.381(9) . ?
C12 C13 1.397(9) . ?
C59 C60 1.431(6) . ?
C59 C64 1.420(7) . ?
N2 C1 1.331(9) . ?
N2 C24 1.428(8) . ?
C48 C47 1.377(8) . ?
C48 C53 1.546(9) . ?
C39 H39 0.9500 . ?
C39 C40 1.379(7) . ?
C65 H65 1.0000 . ?
C65 C60 1.471(9) . ?
C65 C67 1.534(8) . ?
C65 C66 1.548(8) . ?
C40 C43 1.540(4) . ?
C40 C41 1.383(8) . ?
C1 C2 1.497(10) . ?
C1 C2A 1.519(12) . ?
C22 H22A 0.9800 . ?
C22 H22B 0.9800 . ?
C22 H22C 0.9800 . ?
C7 H7 0.9500 . ?
C7 C2 1.370(14) . ?
C7 C6 1.355(11) . ?
C51 H51 0.9500 . ?
C43 C45 1.536(12) . ?
C43 C44 1.663(13) . ?
C43 C46 1.556(13) . ?
C43 C44A 1.425(12) . ?
C43 C45A 1.496(13) . ?
C43 C46A 1.555(13) . ?
C60 C61 1.387(10) . ?
C17 C16 1.432(10) . ?
C67 H67A 0.9800 . ?
C67 H67B 0.9800 . ?
C67 H67C 0.9800 . ?
C2 C3 1.407(13) . ?
C41 H41 0.9500 . ?
C41 C42 1.401(7) . ?
C54 H54A 0.9800 . ?
C54 H54B 0.9800 . ?
C54 H54C 0.9800 . ?
C54 C53 1.542(8) . ?
C35 H35A 0.9800 . ?
C35 H35B 0.9800 . ?
C35 H35C 0.9800 . ?
C35 C33 1.528(9) . ?
C64 C68 1.449(9) . ?
C64 C63 1.435(7) . ?
C68 H68 1.0000 . ?
C68 H68A 1.0000 . ?
C68 C70 1.466(13) . ?
C68 C69 1.700(13) . ?
C68 C69A 1.553(13) . ?
C68 C70A 1.579(14) . ?
C29 C24 1.462(9) . ?
C29 C33 1.497(9) . ?
C29 C28 1.341(10) . ?
C16 H16 0.9500 . ?
C16 C15 1.379(11) . ?
C53 H53 1.0000 . ?
C53 C55 1.514(9) . ?
C25 C24 1.391(9) . ?
C25 C26 1.476(13) . ?
C25 C30 1.535(11) . ?
C42 H42 0.9500 . ?
C56 H56 1.0000 . ?
C56 H56A 1.0000 . ?
C56 C57 1.537(12) . ?
C56 C58 1.520(12) . ?
C56 C58A 1.465(11) . ?
C56 C57A 1.692(14) . ?
C4 H4 0.9500 . ?
C4 C3 1.418(11) . ?
C4 C5 1.326(14) . ?
C63 H63 0.9500 . ?
C63 C62 1.328(12) . ?
C26 H26 0.9500 . ?
C26 C27 1.325(14) . ?
C30 H30 1.0000 . ?
C30 C32 1.509(12) . ?
C30 C31 1.494(11) . ?
C13 C14 1.352(11) . ?
C13 C18 1.500(11) . ?
C23 H23A 0.9800 . ?
C23 H23B 0.9800 . ?
C23 H23C 0.9800 . ?
C33 H33 1.0000 . ?
C33 C34 1.489(9) . ?
C3 H3 0.9500 . ?
C32 H32A 0.9800 . ?
C32 H32B 0.9800 . ?
C32 H32C 0.9800 . ?
C27 H27 0.9500 . ?
C27 C28 1.384(12) . ?
C6 H6 0.9500 . ?
C6 C5 1.475(14) . ?
C31 H31A 0.9800 . ?
C31 H31B 0.9800 . ?
C31 H31C 0.9800 . ?
C28 H28 0.9500 . ?
C5 C8 1.556(9) . ?
C61 H61 0.9500 . ?
C61 C62 1.386(13) . ?
C34 H34A 0.9800 . ?
C34 H34B 0.9800 . ?
C34 H34C 0.9800 . ?
C55 H55A 0.9800 . ?
C55 H55B 0.9800 . ?
C55 H55C 0.9800 . ?
C15 H15 0.9500 . ?
C15 C14 1.416(14) . ?
C14 H14 0.9500 . ?
C62 H62 0.9500 . ?
C70 H70A 0.9800 . ?
C70 H70B 0.9800 . ?
C70 H70C 0.9800 . ?
C66 H66A 0.9800 . ?
C66 H66B 0.9800 . ?
C66 H66C 0.9800 . ?
C69 H69A 0.9800 . ?
C69 H69B 0.9800 . ?
C69 H69C 0.9800 . ?
C45 H45A 0.9800 . ?
C45 H45B 0.9800 . ?
C45 H45C 0.9800 . ?
C44 H44A 0.9800 . ?
C44 H44B 0.9800 . ?
C44 H44C 0.9800 . ?
C46 H46A 0.9800 . ?
C46 H46B 0.9800 . ?
C46 H46C 0.9800 . ?
C44A H44D 0.9800 . ?
C44A H44E 0.9800 . ?
C44A H44F 0.9800 . ?
C45A H45D 0.9800 . ?
C45A H45E 0.9800 . ?
C45A H45F 0.9800 . ?
C46A H46D 0.9800 . ?
C46A H46E 0.9800 . ?
C46A H46F 0.9800 . ?
C69A H69D 0.9800 . ?
C69A H69E 0.9800 . ?
C69A H69F 0.9800 . ?
C70A H70D 0.9800 . ?
C70A H70E 0.9800 . ?
C70A H70F 0.9800 . ?
C8 C11 1.55(2) . ?
C8 C10 1.497(17) . ?
C8 C9 1.55(2) . ?
C2A C7A 1.386(15) . ?
C2A C3A 1.414(15) . ?
C7A H7A 0.9500 . ?
C7A C6A 1.349(12) . ?
C6A H6A 0.9500 . ?
C6A C5A 1.461(16) . ?
C8A C5A 1.541(11) . ?
C8A C11A 1.234(19) . ?
C8A C10A 1.51(2) . ?
C8A C9A 1.38(3) . ?
C5A C4A 1.305(16) . ?
C4A H4A 0.9500 . ?
C4A C3A 1.423(12) . ?
C3A H3A 0.9500 . ?
C11 H11A 0.9800 . ?
C11 H11B 0.9800 . ?
C11 H11C 0.9800 . ?
C10 H10A 0.9800 . ?
C10 H10B 0.9800 . ?
C10 H10C 0.9800 . ?
C9 H9A 0.9800 . ?
C9 H9B 0.9800 . ?
C9 H9C 0.9800 . ?
C57 H57A 0.9800 . ?
C57 H57B 0.9800 . ?
C57 H57C 0.9800 . ?
C58 H58A 0.9800 . ?
C58 H58B 0.9800 . ?
C58 H58C 0.9800 . ?
C58A H58D 0.9800 . ?
C58A H58E 0.9800 . ?
C58A H58F 0.9800 . ?
C57A H57D 0.9800 . ?
C57A H57E 0.9800 . ?
C57A H57F 0.9800 . ?
C11A H11D 0.9800 . ?
C11A H11E 0.9800 . ?
C11A H11F 0.9800 . ?
C10A H10D 0.9800 . ?
C10A H10E 0.9800 . ?
C10A H10F 0.9800 . ?
C9A H9AA 0.9800 . ?
C9A H9AB 0.9800 . ?
C9A H9AC 0.9800 . ?
C18 H18 1.0000 . ?
C18 C19 1.585(11) . ?
C18 C20 1.556(9) . ?
C19 H19A 0.9800 . ?
C19 H19B 0.9800 . ?
C19 H19C 0.9800 . ?
C20 H20A 0.9800 . ?
C20 H20B 0.9800 . ?
C20 H20C 0.9800 . ?

loop_
_geom_torsion_atom_site_label_1
_geom_torsion_atom_site_label_2
_geom_torsion_atom_site_label_3
_geom_torsion_atom_site_label_4
_geom_torsion
_geom_torsion_site_symmetry_1
_geom_torsion_site_symmetry_2
_geom_torsion_site_symmetry_3
_geom_torsion_site_symmetry_4
_geom_torsion_publ_flag
Al1A N3 C36 N4 17.6(4) . . . . ?
Al1A N3 C36 C37 -164.6(5) . . . . ?
Al1A N3 C47 C52 -122.4(6) . . . . ?
Al1A N3 C47 C48 55.6(9) . . . . ?
Al1A N1 C12 C17 103.6(6) . . . . ?
Al1A N1 C12 C13 -76.9(8) . . . . ?
Al1A N1 C1 N2 -15.8(5) . . . . ?
Al1A N1 C1 C2A 165.8(9) . . . . ?
Al1A N4 C36 N3 -17.6(4) . . . . ?
Al1A N4 C36 C37 164.6(5) . . . . ?
Al1A N4 C59 C60 108.3(5) . . . . ?
Al1A N4 C59 C64 -71.5(6) . . . . ?
Al1A N2 C1 N1 14.9(5) . . . . ?
Al1A N2 C1 C2A -166.4(7) . . . . ?
Al1A N2 C24 C29 54.0(9) . . . . ?
Al1A N2 C24 C25 -121.1(7) . . . . ?
N3 C36 C37 C38 39.1(9) . . . . ?
N3 C36 C37 C42 -141.0(6) . . . . ?
N1 C12 C17 C21 -3.7(9) . . . . ?
N1 C12 C17 C16 179.3(6) . . . . ?
N1 C12 C13 C14 -176.9(7) . . . . ?
N1 C12 C13 C18 2.6(10) . . . . ?
N1 C1 C2 C7 -146.0(8) . . . . ?
N1 C1 C2 C3 34.6(12) . . . . ?
N1 C1 C2A C7A -152.6(10) . . . . ?
N1 C1 C2A C3A 31.6(15) . . . . ?
Al1 N3 C36 N4 -15.7(5) . . . . ?
Al1 N3 C36 C37 162.1(5) . . . . ?
Al1 N3 C47 C52 -70.3(7) . . . . ?
Al1 N3 C47 C48 107.7(6) . . . . ?
Al1 N1 C12 C17 55.5(9) . . . . ?
Al1 N1 C12 C13 -125.0(7) . . . . ?
Al1 N1 C1 N2 16.4(5) . . . . ?
Al1 N1 C1 C2 -166.2(7) . . . . ?
Al1 N4 C36 N3 15.5(4) . . . . ?
Al1 N4 C36 C37 -162.3(5) . . . . ?
Al1 N4 C59 C60 56.0(7) . . . . ?
Al1 N4 C59 C64 -123.7(5) . . . . ?
Al1 N2 C1 N1 -17.7(5) . . . . ?
Al1 N2 C1 C2 165.3(7) . . . . ?
Al1 N2 C24 C29 100.9(6) . . . . ?
Al1 N2 C24 C25 -74.3(8) . . . . ?
N4 C36 C37 C38 -143.4(6) . . . . ?
N4 C36 C37 C42 36.4(9) . . . . ?
N4 C59 C60 C65 -3.5(7) . . . . ?
N4 C59 C60 C61 175.6(5) . . . . ?
N4 C59 C64 C68 6.8(7) . . . . ?
N4 C59 C64 C63 -176.4(4) . . . . ?
C38 C37 C42 C41 -1.7(10) . . . . ?
C38 C39 C40 C43 179.8(6) . . . . ?
C38 C39 C40 C41 1.4(10) . . . . ?
C49 C50 C51 C52 -3.1(8) . . . . ?
C49 C48 C47 N3 175.5(5) . . . . ?
C49 C48 C47 C52 -6.6(8) . . . . ?
C49 C48 C53 C54 31.1(8) . . . . ?
C49 C48 C53 C55 -90.1(7) . . . . ?
C36 N3 C47 C52 62.1(7) . . . . ?
C36 N3 C47 C48 -120.0(6) . . . . ?
C36 N4 C59 C60 -121.0(5) . . . . ?
C36 N4 C59 C64 59.3(6) . . . . ?
C36 C37 C42 C41 178.4(6) . . . . ?
C50 C49 C48 C47 2.2(8) . . . . ?
C50 C49 C48 C53 179.7(5) . . . . ?
C21 C17 C16 C15 -179.4(7) . . . . ?
C37 C38 C39 C40 -0.2(9) . . . . ?
C12 N1 C1 N2 -166.9(4) . . . . ?
C12 N1 C1 C2 10.4(9) . . . . ?
C12 N1 C1 C2A 14.7(12) . . . . ?
C12 C17 C16 C15 -2.2(11) . . . . ?
C12 C13 C14 C15 -2.6(13) . . . . ?
C12 C13 C18 C19 -124.6(8) . . . . ?
C12 C13 C18 C20 111.9(8) . . . . ?
C59 N4 C36 N3 -166.1(3) . . . . ?
C59 N4 C36 C37 16.1(7) . . . . ?
C59 C60 C61 C62 2.6(10) . . . . ?
C59 C64 C68 C70 117.4(8) . . . . ?
C59 C64 C68 C69 -125.2(6) . . . . ?
C59 C64 C68 C69A -142.7(8) . . . . ?
C59 C64 C68 C70A 91.2(8) . . . . ?
C59 C64 C63 C62 -1.0(9) . . . . ?
N2 C1 C2 C7 30.7(13) . . . . ?
N2 C1 C2 C3 -148.7(8) . . . . ?
N2 C1 C2A C7A 29.1(15) . . . . ?
N2 C1 C2A C3A -146.8(9) . . . . ?
C48 C49 C50 C51 2.8(8) . . . . ?
C39 C38 C37 C36 -179.8(5) . . . . ?
C39 C38 C37 C42 0.3(10) . . . . ?
C39 C40 C43 C45 -178.7(9) . . . . ?
C39 C40 C43 C44 -74.0(8) . . . . ?
C39 C40 C43 C46 75.3(8) . . . . ?
C39 C40 C43 C44A -132.6(8) . . . . ?
C39 C40 C43 C45A 130.2(8) . . . . ?
C39 C40 C43 C46A 1.6(11) . . . . ?
C39 C40 C41 C42 -2.9(10) . . . . ?
C65 C60 C61 C62 -178.3(7) . . . . ?
C40 C41 C42 C37 3.1(10) . . . . ?
C47 N3 C36 N4 -164.7(4) . . . . ?
C47 N3 C36 C37 13.0(8) . . . . ?
C47 C52 C51 C50 -1.4(8) . . . . ?
C47 C52 C56 C57 109.4(7) . . . . ?
C47 C52 C56 C58 -133.0(6) . . . . ?
C47 C52 C56 C58A -166.5(10) . . . . ?
C47 C52 C56 C57A 67.3(7) . . . . ?
C47 C48 C53 C54 -151.5(6) . . . . ?
C47 C48 C53 C55 87.3(7) . . . . ?
C1 N1 C12 C17 -118.2(6) . . . . ?
C1 N1 C12 C13 61.3(8) . . . . ?
C1 N2 C24 C29 -122.6(6) . . . . ?
C1 N2 C24 C25 62.2(8) . . . . ?
C1 C2 C3 C4 178.5(9) . . . . ?
C1 C2A C7A C6A 177.7(12) . . . . ?
C1 C2A C3A C4A -178.1(11) . . . . ?
C22 C21 C17 C12 84.3(7) . . . . ?
C22 C21 C17 C16 -98.6(8) . . . . ?
C7 C2 C3 C4 -0.9(14) . . . . ?
C7 C6 C5 C4 3.0(18) . . . . ?
C7 C6 C5 C8 178.9(10) . . . . ?
C51 C52 C47 N3 -175.7(5) . . . . ?
C51 C52 C47 C48 6.4(9) . . . . ?
C51 C52 C56 C57 -70.0(7) . . . . ?
C51 C52 C56 C58 47.5(8) . . . . ?
C51 C52 C56 C58A 14.1(12) . . . . ?
C51 C52 C56 C57A -112.1(6) . . . . ?
C43 C40 C41 C42 178.6(6) . . . . ?
C60 C59 C64 C68 -173.0(5) . . . . ?
C60 C59 C64 C63 3.8(7) . . . . ?
C60 C61 C62 C63 0.0(12) . . . . ?
C17 C12 C13 C14 2.5(11) . . . . ?
C17 C12 C13 C18 -178.0(7) . . . . ?
C17 C16 C15 C14 2.2(12) . . . . ?
C67 C65 C60 C59 85.4(6) . . . . ?
C67 C65 C60 C61 -93.6(7) . . . . ?
C2 C7 C6 C5 -1.9(16) . . . . ?
C41 C40 C43 C45 -0.3(11) . . . . ?
C41 C40 C43 C44 104.4(7) . . . . ?
C41 C40 C43 C46 -106.3(7) . . . . ?
C41 C40 C43 C44A 45.8(10) . . . . ?
C41 C40 C43 C45A -51.5(9) . . . . ?
C41 C40 C43 C46A 179.9(8) . . . . ?
C64 C59 C60 C65 176.3(5) . . . . ?
C64 C59 C60 C61 -4.6(7) . . . . ?
C64 C63 C62 C61 -0.9(12) . . . . ?
C68 C64 C63 C62 175.9(7) . . . . ?
C16 C15 C14 C13 0.3(14) . . . . ?
C53 C48 C47 N3 -2.0(8) . . . . ?
C53 C48 C47 C52 175.9(5) . . . . ?
C25 C26 C27 C28 -5.4(16) . . . . ?
C56 C52 C47 N3 4.9(8) . . . . ?
C56 C52 C47 C48 -173.0(6) . . . . ?
C56 C52 C51 C50 178.0(5) . . . . ?
C24 N2 C1 N1 -167.0(4) . . . . ?
C24 N2 C1 C2 16.0(10) . . . . ?
C24 N2 C1 C2A 11.7(10) . . . . ?
C24 C29 C33 C35 -153.2(6) . . . . ?
C24 C29 C33 C34 80.6(7) . . . . ?
C24 C29 C28 C27 5.0(12) . . . . ?
C24 C25 C26 C27 2.7(13) . . . . ?
C24 C25 C30 C32 109.8(9) . . . . ?
C24 C25 C30 C31 -125.2(8) . . . . ?
C4 C5 C8 C11 -176.7(14) . . . . ?
C4 C5 C8 C10 35.4(18) . . . . ?
C4 C5 C8 C9 -64.5(13) . . . . ?
C63 C64 C68 C70 -59.1(10) . . . . ?
C63 C64 C68 C69 58.2(7) . . . . ?
C63 C64 C68 C69A 40.8(10) . . . . ?
C63 C64 C68 C70A -85.4(9) . . . . ?
C26 C25 C24 N2 178.9(7) . . . . ?
C26 C25 C24 C29 3.7(11) . . . . ?
C26 C25 C30 C32 -67.0(10) . . . . ?
C26 C25 C30 C31 58.0(10) . . . . ?
C26 C27 C28 C29 1.5(16) . . . . ?
C30 C25 C24 N2 2.2(11) . . . . ?
C30 C25 C24 C29 -173.0(7) . . . . ?
C30 C25 C26 C27 179.6(10) . . . . ?
C13 C12 C17 C21 176.9(6) . . . . ?
C13 C12 C17 C16 -0.2(10) . . . . ?
C23 C21 C17 C12 -151.2(6) . . . . ?
C23 C21 C17 C16 25.8(8) . . . . ?
C33 C29 C24 N2 2.5(8) . . . . ?
C33 C29 C24 C25 177.8(6) . . . . ?
C33 C29 C28 C27 179.6(8) . . . . ?
C3 C4 C5 C6 -3.1(18) . . . . ?
C3 C4 C5 C8 -178.8(10) . . . . ?
C6 C7 C2 C1 -178.5(9) . . . . ?
C6 C7 C2 C3 0.9(15) . . . . ?
C6 C5 C8 C11 7.7(17) . . . . ?
C6 C5 C8 C10 -140.3(12) . . . . ?
C6 C5 C8 C9 119.8(12) . . . . ?
C28 C29 C24 N2 177.3(6) . . . . ?
C28 C29 C24 C25 -7.4(10) . . . . ?
C28 C29 C33 C35 32.3(9) . . . . ?
C28 C29 C33 C34 -93.9(8) . . . . ?
C5 C4 C3 C2 2.2(16) . . . . ?
C14 C13 C18 C19 54.9(10) . . . . ?
C14 C13 C18 C20 -68.7(9) . . . . ?
C66 C65 C60 C59 -148.4(6) . . . . ?
C66 C65 C60 C61 32.5(8) . . . . ?
C2A C7A C6A C5A 2.1(19) . . . . ?
C7A C2A C3A C4A 5.6(17) . . . . ?
C7A C6A C5A C8A 179.3(12) . . . . ?
C7A C6A C5A C4A 3(2) . . . . ?
C6A C5A C4A C3A -4(2) . . . . ?
C8A C5A C4A C3A -179.4(13) . . . . ?
C5A C4A C3A C2A -1(2) . . . . ?
C3A C2A C7A C6A -6.4(17) . . . . ?
C11A C8A C5A C6A -152.6(14) . . . . ?
C11A C8A C5A C4A 23(2) . . . . ?
C10A C8A C5A C6A -58.4(14) . . . . ?
C10A C8A C5A C4A 117.1(17) . . . . ?
C9A C8A C5A C6A 56(2) . . . . ?
C9A C8A C5A C4A -128(2) . . . . ?
C18 C13 C14 C15 177.9(9) . . . . ?

loop_
_twin_individual_id
_twin_individual_mass_fraction_refined
1 0.36(12)
2 0.64(12)

loop_
_exptl_oxdiff_crystal_face_indexfrac_h
_exptl_oxdiff_crystal_face_indexfrac_k
_exptl_oxdiff_crystal_face_indexfrac_l
_exptl_oxdiff_crystal_face_x
_exptl_oxdiff_crystal_face_y
_exptl_oxdiff_crystal_face_z
-1.9986 0.9998 1.9991 0.0149 0.0761 -0.3271
1.9979 -1.0041 2.0000 -0.0984 -0.3618 -0.0399
1.9986 -0.9998 -1.9991 -0.0149 -0.0761 0.3271
0.8702 -13.9305 1.0946 0.7896 -0.6043 0.1067
2.9495 -12.6612 -2.4065 0.6605 -0.5083 0.5526
-1.3640 -12.1301 4.2964 0.7437 -0.5665 -0.3550
6.1270 6.5259 -4.2953 -0.6792 -0.0581 0.7317
-2.1155 8.0000 6.8693 -0.5143 -0.0373 -0.8568
-5.9521 -2.9578 5.9493 0.4128 0.0375 -0.9100
-4.0977 -11.7737 -1.0196 0.9954 0.0803 -0.0528
-2.6751 -12.0884 -2.9781 0.9713 0.0771 0.2249
-0.1522 -10.7772 -5.4696 0.7921 0.0609 0.6073
-4.9757 -5.6081 -4.9382 0.7471 0.6392 0.1824
-4.4899 9.8908 -3.0002 -0.2839 0.9501 -0.1292
-1.4277 7.7429 -6.7287 -0.2546 0.8614 0.4396
0.4777 13.1894 -3.1109 -0.7815 0.5986 0.1759
-1.3156 13.9315 -0.3656 -0.7784 0.5940 -0.2032
-3.4919 11.5487 3.5496 -0.5832 0.4418 -0.6817
0.8443 13.6784 1.8954 -0.9384 0.2223 -0.2644
3.2011 12.7538 -1.6657 -0.9467 0.2267 0.2291
5.1604 5.5650 -6.0793 -0.5248 0.1291 0.8414
4.2252 9.2699 3.9142 -0.9082 -0.3789 -0.1776
5.6902 8.7214 1.7775 -0.9166 -0.3809 0.1218

loop_
_smtbx_masks_void_nr
_smtbx_masks_void_average_x
_smtbx_masks_void_average_y
_smtbx_masks_void_average_z
_smtbx_masks_void_volume
_smtbx_masks_void_count_electrons
_smtbx_masks_void_content
1 -0.406 0.000 0.040 404.7 108.7 '2 hexane'
